data_4514318
loop_
_publ_author_name
'Liao, Kuangbiao'
'Liu, Wenbin'
'Niemeyer, Zachary L.'
'Ren, Zhi'
'Bacsa, John'
'Musaev, Djamaladdin G.'
'Sigman, Mathew S.'
'Davies, Huw M. L.'

_publ_section_title
;
 Site-Selective Carbene-Induced C--H Functionalization Catalyzed by
 Dirhodium Tetrakis(triarylcyclopropanecarboxylate) Complexes
;
_journal_issue 1
_journal_name_full 'ACS Catalysis'
_journal_page_first 678
_journal_paper_doi 10.1021/acscatal.7b03421
_journal_volume 8
_journal_year 2017
_chemical_absolute_configuration ad
_chemical_formula_moiety 'C92 H76 Cl4 O10 Rh2'
_chemical_formula_sum 'C92 H76 Cl4 O10 Rh2'
_chemical_formula_weight 1689.14
_space_group_crystal_system orthorhombic
_space_group_IT_number 19
_space_group_name_Hall 'P 2ac 2ab'
_space_group_name_H-M_alt 'P 21 21 21'
_symmetry_space_group_name_Hall 'P 2ac 2ab'
_symmetry_space_group_name_H-M 'P 21 21 21'
_atom_sites_solution_hydrogens mixed
_atom_sites_solution_primary dual
_audit_creation_date 2017-08-16
_audit_creation_method
;
Olex2 1.2-dev
(compiled 2017.07.20 svn.r3457 for OlexSys, GUI svn.r5370)
;
_cell_angle_alpha 90
_cell_angle_beta 90
_cell_angle_gamma 90
_cell_formula_units_Z 4
_cell_length_a 15.5416(5)
_cell_length_b 22.2438(9)
_cell_length_c 23.4880(12)
_cell_measurement_reflns_used 18181
_cell_measurement_temperature 100(2)
_cell_measurement_theta_max 29.2810
_cell_measurement_theta_min 1.5250
_cell_volume 8119.9(6)
_computing_cell_refinement 'SAINT v8.34A (Bruker, 2013)'
_computing_data_collection 'APEX2 v2014.1-1 (Bruker, 2014)'
_computing_data_reduction 'SAINT v8.34A (Bruker, 2013)'
_computing_molecular_graphics 'Olex2 (Dolomanov et al., 2009)'
_computing_publication_material 'Olex2 (Dolomanov et al., 2009)'
_computing_structure_refinement 'ShelXL (Sheldrick, 2015)'
_computing_structure_solution 'XT (Sheldrick, 2015)'
_diffrn_ambient_temperature 100(2)
_diffrn_detector 'CCD plate'
_diffrn_detector_area_resol_mean 8.333
_diffrn_measured_fraction_theta_full 0.997
_diffrn_measured_fraction_theta_max 0.995
_diffrn_measurement_details
;
List of Runs (angles in degrees, time in seconds):

  # Type    Start    End  Width  t~exp~   \w     \q     \k     \f   Frames
--------------------------------------------------------------------------
  1  \w    -13.76 194.24   0.50   59.99    --   25.00  73.80 -90.14  416
  2  \f   -175.11  24.58   0.50   60.00-165.76  25.00  73.80    --   399
;
_diffrn_measurement_device 'abstract diffractometer'
_diffrn_measurement_device_type 'Bruker D8 diffractometer with APEX2 detector'
_diffrn_measurement_method '\f and \w scans with a narrow frame width'
_diffrn_orient_matrix_type 'CrysAlisPro convention (1999,Acta A55,543-557)'
_diffrn_orient_matrix_UB_11 0.0298698000
_diffrn_orient_matrix_UB_12 -0.0050126000
_diffrn_orient_matrix_UB_13 0.0223321000
_diffrn_orient_matrix_UB_21 0.0336756000
_diffrn_orient_matrix_UB_22 0.0110636000
_diffrn_orient_matrix_UB_23 -0.0175043000
_diffrn_orient_matrix_UB_31 -0.0075072000
_diffrn_orient_matrix_UB_32 0.0294869000
_diffrn_orient_matrix_UB_33 0.0103266000
_diffrn_radiation_monochromator graphite
_diffrn_radiation_probe x-ray
_diffrn_radiation_type MoK\a
_diffrn_radiation_wavelength 0.71073
_diffrn_reflns_av_R_equivalents 0.0733
_diffrn_reflns_av_unetI/netI 0.0966
_diffrn_reflns_Laue_measured_fraction_full 0.997
_diffrn_reflns_Laue_measured_fraction_max 0.995
_diffrn_reflns_limit_h_max 19
_diffrn_reflns_limit_h_min -18
_diffrn_reflns_limit_k_max 27
_diffrn_reflns_limit_k_min -27
_diffrn_reflns_limit_l_max 29
_diffrn_reflns_limit_l_min -29
_diffrn_reflns_number 43599
_diffrn_reflns_point_group_measured_fraction_full 0.994
_diffrn_reflns_point_group_measured_fraction_max 0.990
_diffrn_reflns_theta_full 25.242
_diffrn_reflns_theta_max 26.372
_diffrn_reflns_theta_min 1.571
_diffrn_source 'fine-focus sealed X-ray tube'
_diffrn_source_current 35
_diffrn_source_type 'Enhance (Mo) X-ray Source'
_diffrn_source_voltage 45
_exptl_absorpt_coefficient_mu 0.597
_exptl_absorpt_correction_T_max 1.00000
_exptl_absorpt_correction_T_min 0.42170
_exptl_absorpt_correction_type multi-scan
_exptl_absorpt_process_details
'CrysAlisPro 1.171.39.28e (Rigaku Oxford Diffraction, 2015) Empirical absorption correction using spherical harmonics, implemented in SCALE3 ABSPACK scaling algorithm.'
_exptl_crystal_colour blue
_exptl_crystal_colour_primary blue
_exptl_crystal_density_diffrn 1.382
_exptl_crystal_description prism
_exptl_crystal_F_000 3464
_exptl_crystal_recrystallization_method 'The material was recrystallised from --- by as supplied'
_exptl_crystal_size_max 0.32
_exptl_crystal_size_mid 0.214
_exptl_crystal_size_min 0.092
_refine_diff_density_max 1.295
_refine_diff_density_min -1.219
_refine_diff_density_rms 0.148
_refine_ls_abs_structure_details
;
 Flack x determined using 3954 quotients [(I+)-(I-)]/[(I+)+(I-)]
 (Parsons, Flack and Wagner, Acta Cryst. B69 (2013) 249-259).
;
_refine_ls_abs_structure_Flack -0.01(2)
_refine_ls_extinction_method none
_refine_ls_goodness_of_fit_ref 1.142
_refine_ls_hydrogen_treatment constr
_refine_ls_matrix_type full
_refine_ls_number_parameters 1345
_refine_ls_number_reflns 16445
_refine_ls_number_restraints 3774
_refine_ls_restrained_S_all 1.069
_refine_ls_R_factor_all 0.1316
_refine_ls_R_factor_gt 0.1076
_refine_ls_shift/su_max 0.003
_refine_ls_shift/su_mean 0.000
_refine_ls_structure_factor_coef Fsqd
_refine_ls_weighting_details 'w=1/[\s^2^(Fo^2^)+(0.0253P)^2^+106.3908P] where P=(Fo^2^+2Fc^2^)/3'
_refine_ls_weighting_scheme calc
_refine_ls_wR_factor_gt 0.2028
_refine_ls_wR_factor_ref 0.2137
_reflns_Friedel_coverage 0.829
_reflns_Friedel_fraction_full 0.990
_reflns_Friedel_fraction_max 0.985
_reflns_number_gt 13307
_reflns_number_total 16445
_reflns_threshold_expression 'I > 2\s(I)'
_cod_data_source_file cs7b03421_si_002.cif
_cod_data_source_block wl-ni-roct
_cod_depositor_comments 'Adding full bibliography for 4514318--4514319.cif.'
_cod_database_code 4514318
_shelx_shelxl_version_number 2017/1
_chemical_oxdiff_formula 'C368 H304 Cl16 O40 Rh8'
_shelx_space_group_comment
;
The symmetry employed for this shelxl refinement is uniquely defined
by the following loop, which should always be used as a source of
symmetry information in preference to the above space-group names.
They are only intended as comments.
;
_shelx_estimated_absorpt_t_max 0.947
_shelx_estimated_absorpt_t_min 0.832
_reflns_odcompleteness_completeness 99.49
_reflns_odcompleteness_iscentric 1
_reflns_odcompleteness_theta 26.32
_olex2_refinement_description
;
1. Fixed Uiso
 At 1.2 times of:
  All C(H) groups, All C(H,H) groups
 At 1.5 times of:
  All C(H,H,H) groups, All O(H,H) groups
2. Restrained distances
 C27_9-C26_9
 1.52 with sigma of 0.005
 C25_9-C26_9
 2.35 with sigma of 0.01
 O3_10-C25_10 = O3_10-C26_10
 1.42 with sigma of 0.005
 C25_10-C24_10
 1.52 with sigma of 0.005
 C25_10-C26_9
 2.35 with sigma of 0.01
 Rh2-O2_3 \\sim Rh2-O2_4
 with sigma of 0.004
 Rh1-O1_3 \\sim Rh1-O1_4
 with sigma of 0.004
 Rh2-O2_1 \\sim Rh2-O2_2
 with sigma of 0.004
 Rh1-O1_2 \\sim Rh1-O1_1
 with sigma of 0.004
 C4_6-C3_6 \\sim C4_6-C2_6
 with sigma of 0.02
 Rh1-C25_10 \\sim Rh1-C26_10
 with sigma of 0.01
 Rh1-O3_9 \\sim Rh1-O3_10
 with sigma of 0.002
3. Restrained planarity
 C18_3, C19_3, C21_3, C22_3, C20_3, C17_3
 with sigma of 0.002
 C5_3, C10_3, C9_3, C8_3, C7_3, C6_3, C2_3
 with sigma of 0.002
 C3_2, C17_2, C18_2, C19_2, C20_2, C21_2, C22_2
 with sigma of 0.002
 Cl1_6, C5_6, C6_6, C7_6, C8_6, C9_6, C10_6, C2_6
 with sigma of 0.002
 C11_6, C12_6, C13_6, C14_6, C15_6, C16_6, C3_6
 with sigma of 0.002
 C11_3, C12_3, C13_3, C14_3, C15_3, C16_3, C3_3
 with sigma of 0.002
 Cl1_3, C5_3, C6_3, C7_3, C8_3, C9_3, C10_3
 with sigma of 0.002
 C17_4, C18_4, C19_4, C20_4, C21_4, C22_4
 with sigma of 0.002
 Cl1_4, C5_4, C6_4, C7_4, C8_4, C9_4, C10_4
 with sigma of 0.002
 C17_1, C18_1, C19_1, C20_1, C21_1, C22_1, C3_1
 with sigma of 0.002
 C5_1, C6_1, C7_1, C8_1, C9_1, C10_1, Cl1_1
 with sigma of 0.002
 C11_4, C12_4, C13_4, C14_4, C15_4, C16_4, C3_4
 with sigma of 0.002
 Cl1_2, C5_2, C6_2, C7_2, C8_2, C9_2, C10_2, C2_2
 with sigma of 0.002
 C17_5, C18_5, C19_5, C22_5, C20_5, C21_5, C3_5
 with sigma of 0.002
 C11_5, C12_5, C13_5, C14_5, C15_5, C16_5, C3_5
 with sigma of 0.002
 Cl1_5, C5_5, C6_5, C7_5, C8_5, C9_5, C10_5
 with sigma of 0.002
 C17_7, C18_7, C19_7, C20_7, C21_7, C22_7, C3_7
 with sigma of 0.002
 C7_7, C8_7, C9_7, C10_7, C5_7, C6_7, Cl1_7
 with sigma of 0.002
 C17_8, C18_8, C19_8, C20_8, C21_8, C22_8, C3_8
 with sigma of 0.002
4. Uiso/Uaniso restraints and constraints
Uanis(C1_2) \\sim Ueq: with sigma of 0.001 and sigma for terminal atoms of 0.002
Uanis(C14_2) \\sim Ueq: with sigma of 0.002 and sigma for terminal atoms of
0.004
Uanis(C5_2) \\sim Ueq: with sigma of 0.001 and sigma for terminal atoms of 0.002
Uanis(C16_2) \\sim Ueq: with sigma of 0.001 and sigma for terminal atoms of
0.002
Uanis(C8_3) \\sim Ueq: with sigma of 0.002 and sigma for terminal atoms of 0.004
Uanis(Cl1_3) \\sim Ueq: with sigma of 0.002 and sigma for terminal atoms of
0.004
Uanis(C9_6) \\sim Ueq: with sigma of 0.002 and sigma for terminal atoms of 0.004
Uanis(C8_4) \\sim Ueq: with sigma of 0.002 and sigma for terminal atoms of 0.004
Uanis(C9_4) \\sim Ueq: with sigma of 0.002 and sigma for terminal atoms of 0.004
Uanis(C7_4) \\sim Ueq: with sigma of 0.002 and sigma for terminal atoms of 0.004
Uanis(C12_1) \\sim Ueq, Uanis(C19_1) \\sim Ueq: with sigma of 0.002 and sigma
for terminal atoms of 0.004
Uanis(C18_1) \\sim Ueq: with sigma of 0.002 and sigma for terminal atoms of
0.004
Uanis(C16_1) \\sim Ueq, Uanis(C15_1) \\sim Ueq: with sigma of 0.001 and sigma
for terminal atoms of 0.002
Uanis(C6_1) \\sim Ueq, Uanis(C5_1) \\sim Ueq: with sigma of 0.001 and sigma for
terminal atoms of 0.002
Uanis(Cl1_1) \\sim Ueq: with sigma of 0.002 and sigma for terminal atoms of
0.004
Uanis(C1_5) \\sim Ueq: with sigma of 0.002 and sigma for terminal atoms of 0.004
Uanis(C10_6) \\sim Ueq: with sigma of 0.002 and sigma for terminal atoms of
0.004
Uanis(C12_7) \\sim Ueq: with sigma of 0.002 and sigma for terminal atoms of
0.004
Uanis(C10_8) \\sim Ueq, Uanis(C10_7) \\sim Ueq: with sigma of 0.002 and sigma
for terminal atoms of 0.004
Uanis(C25_10) \\sim Ueq: with sigma of 0.002 and sigma for terminal atoms of
0.004
Uanis(C4_3) = Uanis(C4_4)
Uanis(C10_4) = Uanis(C10_3)
Uanis(C5_4) = Uanis(C5_3)
Uanis(C11_3) = Uanis(C11_4)
Uanis(C3_4) = Uanis(C3_3)
Uanis(C17_4) = Uanis(C17_3)
Uanis(C20_3) = Uanis(C20_4)
Uanis(C12_4) = Uanis(C12_3)
Uanis(C15_3) = Uanis(C15_4)
Uanis(C16_3) = Uanis(C16_4)
Uanis(C13_3) = Uanis(C13_4)
Uanis(O2_4) = Uanis(O2_3)
Uanis(C1_3) = Uanis(C1_4)
Uanis(C22_3) = Uanis(C22_4)
Uanis(C21_3) = Uanis(C21_4)
Uanis(O1_3) = Uanis(O1_4)
Uanis(C18_3) = Uanis(C18_4) = Uanis(C19_3) = Uanis(C19_4)
Uanis(C6_3) = Uanis(C6_4)
Uanis(C9_4) = Uanis(C9_3)
Uanis(C2_1) = Uanis(C2_2)
Uanis(O2_2) = Uanis(O2_1)
Uanis(C3_1) = Uanis(C3_2)
Uanis(C4_1) = Uanis(C4_2)
Uanis(C1_1) = Uanis(C1_2)
Uanis(C19_1) = Uanis(C19_2)
Uanis(C20_1) = Uanis(C20_2)
Uanis(C7_1) = Uanis(C7_2) = Uanis(C8_1) = Uanis(C8_2) = Uanis(C9_1) =
Uanis(C9_2) = Uanis(C10_1) = Uanis(C10_2)
Uanis(C20_1) = Uanis(C20_2) = Uanis(C21_1) = Uanis(C21_2)
Uanis(C12_1) = Uanis(C12_2)
Uanis(O1_1) = Uanis(O1_2)
Uanis(C18_1) = Uanis(C18_2)
Uanis(Cl1_1) = Uanis(Cl1_2)
Uanis(O2_5) = Uanis(O2_6)
Uanis(C1_5) = Uanis(C1_6)
Uanis(O1_5) = Uanis(O1_6)
Uanis(C6_5) = Uanis(C6_6)
Uanis(Cl1_5) = Uanis(Cl1_6)
Uanis(C7_5) = Uanis(C7_6)
Uanis(C5_5) = Uanis(C5_6)
Uanis(C3_6) = Uanis(C3_5)
Uanis(C17_6) = Uanis(C17_5)
Uanis(C22_6) = Uanis(C22_5)
Uanis(C21_5) = Uanis(C21_6)
Uanis(C20_5) = Uanis(C20_6)
Uanis(C19_5) = Uanis(C19_6)
Uanis(C18_5) = Uanis(C18_6)
Uanis(C9_5) = Uanis(C9_6)
Uanis(C8_5) = Uanis(C8_6)
Uanis(C4_6) = Uanis(C4_5)
Uanis(C11_6) = Uanis(C11_5)
Uanis(C12_5) = Uanis(C12_6)
Uanis(C13_5) = Uanis(C13_6)
Uanis(C14_5) = Uanis(C14_6)
Uanis(C15_5) = Uanis(C15_6)
Uanis(C6_7) = Uanis(C10_7) = Uanis(C9_7) = Uanis(C8_7) = Uanis(C7_7)
Uanis(O2_8) = Uanis(O2_7)
Uanis(O1_7) = Uanis(O1_8)
Uanis(C1_7) = Uanis(C1_8)
Uanis(C2_7) = Uanis(C2_8)
Uanis(C4_7) = Uanis(C4_8)
Uanis(C11_7) = Uanis(C11_8)
Uanis(C16_7) = Uanis(C16_8)
Uanis(C15_7) = Uanis(C15_8)
Uanis(C13_7) = Uanis(C13_8)
Uanis(C12_7) = Uanis(C12_8)
Uanis(Cl1_7) = Uanis(Cl1_8)
Uanis(C7_7) = Uanis(C7_8)
Uanis(C8_7) = Uanis(C8_8)
Uanis(C9_7) = Uanis(C9_8)
Uanis(C18_7) = Uanis(C18_8)
Uanis(C17_7) = Uanis(C17_8)
Uanis(C19_7) = Uanis(C19_8)
Uanis(C20_7) = Uanis(C20_8)
Uanis(C22_7) = Uanis(C22_8)
Uanis(C21_7) = Uanis(C21_8)
Uanis(C26_9) = Uanis(C27_10)
Uanis(C25_9) = Uanis(C26_10)
Uanis(C27_9) = Uanis(C24_10)
Uanis(C24_9) = Uanis(O3_10)
Uanis(O3_9) = Uanis(C25_10)
Uanis(O3_10) = Uanis(O3_9)
Uanis(C26_9) = Uanis(C26_10)
Uanis(C27_9) = Uanis(C27_10)
Uanis(C24_9) = Uanis(C24_10)
5. Rigid body (RIGU) restrains
 Rh2, O1W
 with sigma for 1-2 distances of 0.002 and sigma for 1-3 distances of 0.002
 Cl1_2, O1_2, O2_2, C1_2, C2_2, C3_2, C4_2, C5_2, C6_2, C7_2, C8_2, C9_2,
 C10_2, C11_2, C12_2, C13_2, C14_2, C15_2, C16_2, C17_2, C18_2, C19_2, C20_2,
 C21_2, C22_2
 with sigma for 1-2 distances of 0.001 and sigma for 1-3 distances of 0.001
 Rh1, O1_3, Rh2, C1_3, O2_3, O1W, C2_3, C3_3, C4_3, C5_3, C11_3, C17_3, C6_3,
 C10_3, C12_3, C16_3, C18_3, C22_3, Cl1_3, C7_3, C9_3, C13_3, C15_3, C19_3,
 C21_3, C8_3, C14_3, C20_3
 with sigma for 1-2 distances of 0.001 and sigma for 1-3 distances of 0.001
 Cl1_3, O1_3, O2_3, C1_3, C2_3, C3_3, C4_3, C5_3, C6_3, C7_3, C8_3, C9_3,
 C10_3, C11_3, C12_3, C13_3, C14_3, C15_3, C16_3, C17_3, C18_3, C19_3, C20_3,
 C21_3, C22_3
 with sigma for 1-2 distances of 0.0001 and sigma for 1-3 distances of 0.0001
 Cl1_6, O1_6, O2_6, C1_6, C2_6, C3_6, C4_6, C5_6, C6_6, C7_6, C8_6, C9_6,
 C10_6, C11_6, C12_6, C13_6, C14_6, C15_6, C16_6, C17_6, C18_6, C19_6, C20_6,
 C21_6, C22_6
 with sigma for 1-2 distances of 0.0001 and sigma for 1-3 distances of 0.0001
 Cl1_4, O1_4, O2_4, C1_4, C2_4, C3_4, C4_4, C5_4, C6_4, C7_4, C8_4, C9_4,
 C10_4, C11_4, C12_4, C13_4, C14_4, C15_4, C16_4, C17_4, C18_4, C19_4, C20_4,
 C21_4, C22_4
 with sigma for 1-2 distances of 0.0002 and sigma for 1-3 distances of 0.0002
 Cl1_1, O1_1, O2_1, C1_1, C2_1, C3_1, C4_1, C5_1, C6_1, C7_1, C8_1, C9_1,
 C10_1, C11_1, C12_1, C13_1, C14_1, C15_1, C16_1, C17_1, C18_1, C19_1, C20_1,
 C21_1, C22_1
 with sigma for 1-2 distances of 0.0001 and sigma for 1-3 distances of 0.0001
 Cl1_6, O1_6, O2_6, C1_6, C2_6, C3_6, C4_6, C5_6, C6_6, C7_6, C8_6, C9_6,
 C10_6, C11_6, C12_6, C13_6, C14_6, C15_6, C16_6, C17_6, C18_6, C19_6, C20_6,
 C21_6, C22_6, Cl1_7, O1_7, O2_7, C1_7, C2_7, C3_7, C4_7, C5_7, C6_7, C7_7,
 C8_7, C9_7, C10_7, C11_7, C12_7, C13_7, C14_7, C15_7, C16_7, C17_7, C18_7,
 C19_7, C20_7, C21_7, C22_7
 with sigma for 1-2 distances of 0.0001 and sigma for 1-3 distances of 0.0001
 Cl1_7, O1_7, O2_7, C1_7, C2_7, C3_7, C4_7, C5_7, C6_7, C7_7, C8_7, C9_7,
 C10_7, C11_7, C12_7, C13_7, C14_7, C15_7, C16_7, C17_7, C18_7, C19_7, C20_7,
 C21_7, C22_7, Cl1_5, O1_5, O2_5, C1_5, C2_5, C3_5, C4_5, C5_5, C6_5, C7_5,
 C8_5, C9_5, C10_5, C11_5, C12_5, C13_5, C14_5, C15_5, C16_5, C17_5, C18_5,
 C19_5, C20_5, C21_5, C22_5
 with sigma for 1-2 distances of 0.0001 and sigma for 1-3 distances of 0.0001
 Cl1_8, O1_8, O2_8, C1_8, C2_8, C3_8, C4_8, C5_8, C6_8, C7_8, C8_8, C9_8,
 C10_8, C11_8, C12_8, C13_8, C14_8, C15_8, C16_8, C17_8, C18_8, C19_8, C20_8,
 C21_8, C22_8
 with sigma for 1-2 distances of 0.0001 and sigma for 1-3 distances of 0.0001
 O3_10, C24_10, C25_10, C26_10, C27_10
 with sigma for 1-2 distances of 0.0001 and sigma for 1-3 distances of 0.0001
6. Same fragment restrains
{Cl1_6, O1_6, O2_6, C1_6, C2_6, C3_6, C4_6, C5_6, C6_6, C7_6, C8_6, C9_6,
C10_6, C11_6, C12_6, C13_6, C14_6, C15_6, C16_6, C17_6, C18_6, C19_6, C20_6,
C21_6, C22_6}
{Cl1_2, O1_2, O2_2, C1_2, C2_2, C3_2, C4_2, C5_2, C6_2, C7_2, C8_2, C9_2,
C10_2, C11_2, C12_2, C13_2, C14_2, C15_2, C16_2, C17_2, C18_2, C19_2, C20_2,
C21_2, C22_2}
{Cl1_4, O1_4, O2_4, C1_4, C2_4, C3_4, C4_4, C5_4, C6_4, C7_4, C8_4, C9_4,
C10_4, C11_4, C12_4, C13_4, C14_4, C15_4, C16_4, C17_4, C18_4, C19_4, C20_4,
C21_4, C22_4}
{Cl1_1, O1_1, O2_1, C1_1, C2_1, C3_1, C4_1, C5_1, C6_1, C7_1, C8_1, C9_1,
C10_1, C11_1, C12_1, C13_1, C14_1, C15_1, C16_1, C17_1, C18_1, C19_1, C20_1,
C21_1, C22_1}
{Cl1_5, O1_5, O2_5, C1_5, C2_5, C3_5, C4_5, C5_5, C6_5, C7_5, C8_5, C9_5,
C10_5, C11_5, C12_5, C13_5, C14_5, C15_5, C16_5, C17_5, C18_5, C19_5, C20_5,
C21_5, C22_5}
{Cl1_7, O1_7, O2_7, C1_7, C2_7, C3_7, C4_7, C5_7, C6_7, C7_7, C8_7, C9_7,
C10_7, C11_7, C12_7, C13_7, C14_7, C15_7, C16_7, C17_7, C18_7, C19_7, C20_7,
C21_7, C22_7}
{Cl1_8, O1_8, O2_8, C1_8, C2_8, C3_8, C4_8, C5_8, C6_8, C7_8, C8_8, C9_8,
C10_8, C11_8, C12_8, C13_8, C14_8, C15_8, C16_8, C17_8, C18_8, C19_8, C20_8,
C21_8, C22_8}
as
{Cl1_3, O1_3, O2_3, C1_3, C2_3, C3_3, C4_3, C5_3, C6_3, C7_3, C8_3, C9_3,
C10_3, C11_3, C12_3, C13_3, C14_3, C15_3, C16_3, C17_3, C18_3, C19_3, C20_3,
C21_3, C22_3} sigma for 1-2: 0.01 1-3: 0.02
{O3_10, C24_10, C25_10, C26_10, C27_10}
as
{O3_9, C24_9, C25_9, C26_9, C27_9} sigma for 1-2: 0.002 1-3: 0.004
7. Others
 Sof(Cl1)=Sof(O1)=Sof(O2)=Sof(C1)=Sof(C2)=Sof(C3)=Sof(C4)=Sof(H4A)=Sof(H4B)=
 Sof(C5)=Sof(C6)=Sof(C7)=Sof(H7)=Sof(C8)=Sof(H8)=Sof(C9)=Sof(H9)=Sof(C10)=
 Sof(H10)=Sof(C11)=Sof(C12)=Sof(H12)=Sof(C13)=Sof(H13)=Sof(C14)=Sof(H14)=
 Sof(C15)=Sof(H15)=Sof(C16)=Sof(H16)=Sof(C17)=Sof(C18)=Sof(H18)=Sof(C19)=
 Sof(H19)=Sof(C20)=Sof(H20)=Sof(C21)=Sof(H21)=Sof(C22)=Sof(H22)=1-FVAR(1)
 Sof(Cl1)=Sof(O1)=Sof(O2)=Sof(C1)=Sof(C2)=Sof(C3)=Sof(C4)=Sof(H4A)=Sof(H4B)=
 Sof(C5)=Sof(C6)=Sof(C7)=Sof(H7)=Sof(C8)=Sof(H8)=Sof(C9)=Sof(H9)=Sof(C10)=
 Sof(H10)=Sof(C11)=Sof(C12)=Sof(H12)=Sof(C13)=Sof(H13)=Sof(C14)=Sof(H14)=
 Sof(C15)=Sof(H15)=Sof(C16)=Sof(H16)=Sof(C17)=Sof(C18)=Sof(H18)=Sof(C19)=
 Sof(H19)=Sof(C20)=Sof(H20)=Sof(C21)=Sof(H21)=Sof(C22)=Sof(H22)=FVAR(1)
 Sof(Cl1)=Sof(O1)=Sof(O2)=Sof(C1)=Sof(C2)=Sof(C3)=Sof(C4)=Sof(H4A)=Sof(H4B)=
 Sof(C5)=Sof(C6)=Sof(C7)=Sof(H7)=Sof(C8)=Sof(H8)=Sof(C9)=Sof(H9)=Sof(C10)=
 Sof(H10)=Sof(C11)=Sof(C12)=Sof(H12)=Sof(C13)=Sof(H13)=Sof(C14)=Sof(H14)=
 Sof(C15)=Sof(H15)=Sof(C16)=Sof(H16)=Sof(C17)=Sof(C18)=Sof(H18)=Sof(C19)=
 Sof(H19)=Sof(C20)=Sof(H20)=Sof(C21)=Sof(H21)=Sof(C22)=Sof(H22)=1-FVAR(2)
 Sof(Cl1)=Sof(O1)=Sof(O2)=Sof(C1)=Sof(C2)=Sof(C3)=Sof(C4)=Sof(H4A)=Sof(H4B)=
 Sof(C5)=Sof(C6)=Sof(C7)=Sof(H7)=Sof(C8)=Sof(H8)=Sof(C9)=Sof(H9)=Sof(C10)=
 Sof(H10)=Sof(C11)=Sof(C12)=Sof(H12)=Sof(C13)=Sof(H13)=Sof(C14)=Sof(H14)=
 Sof(C15)=Sof(H15)=Sof(C16)=Sof(H16)=Sof(C17)=Sof(C18)=Sof(H18)=Sof(C19)=
 Sof(H19)=Sof(C20)=Sof(H20)=Sof(C21)=Sof(H21)=Sof(C22)=Sof(H22)=FVAR(2)
 Sof(Cl1)=Sof(O1)=Sof(O2)=Sof(C1)=Sof(C2)=Sof(C3)=Sof(C4)=Sof(H4A)=Sof(H4B)=
 Sof(C5)=Sof(C6)=Sof(C7)=Sof(H7)=Sof(C8)=Sof(H8)=Sof(C9)=Sof(H9)=Sof(C10)=
 Sof(H10)=Sof(C11)=Sof(C12)=Sof(H12)=Sof(C13)=Sof(H13)=Sof(C14)=Sof(H14)=
 Sof(C15)=Sof(H15)=Sof(C16)=Sof(H16)=Sof(C17)=Sof(C18)=Sof(H18)=Sof(C19)=
 Sof(H19)=Sof(C20)=Sof(H20)=Sof(C21)=Sof(H21)=Sof(C22)=Sof(H22)=1-FVAR(3)
 Sof(Cl1)=Sof(O1)=Sof(O2)=Sof(C1)=Sof(C2)=Sof(C3)=Sof(C4)=Sof(H4A)=Sof(H4B)=
 Sof(C5)=Sof(C6)=Sof(C7)=Sof(H7)=Sof(C8)=Sof(H8)=Sof(C9)=Sof(H9)=Sof(C10)=
 Sof(H10)=Sof(C11)=Sof(C12)=Sof(H12)=Sof(C13)=Sof(H13)=Sof(C14)=Sof(H14)=
 Sof(C15)=Sof(H15)=Sof(C16)=Sof(H16)=Sof(C17)=Sof(C18)=Sof(H18)=Sof(C19)=
 Sof(H19)=Sof(C20)=Sof(H20)=Sof(C21)=Sof(H21)=Sof(C22)=Sof(H22)=FVAR(3)
 Sof(Cl1)=Sof(O1)=Sof(O2)=Sof(C1)=Sof(C2)=Sof(C3)=Sof(C4)=Sof(H4A)=Sof(H4B)=
 Sof(C5)=Sof(C6)=Sof(C7)=Sof(H7)=Sof(C8)=Sof(H8)=Sof(C9)=Sof(H9)=Sof(C10)=
 Sof(H10)=Sof(C11)=Sof(C12)=Sof(H12)=Sof(C13)=Sof(H13)=Sof(C14)=Sof(H14)=
 Sof(C15)=Sof(H15)=Sof(C16)=Sof(H16)=Sof(C17)=Sof(C18)=Sof(H18)=Sof(C19)=
 Sof(H19)=Sof(C20)=Sof(H20)=Sof(C21)=Sof(H21)=Sof(C22)=Sof(H22)=1-FVAR(4)
 Sof(Cl1)=Sof(O1)=Sof(O2)=Sof(C1)=Sof(C2)=Sof(C3)=Sof(C4)=Sof(H4A)=Sof(H4B)=
 Sof(C5)=Sof(C6)=Sof(C7)=Sof(H7)=Sof(C8)=Sof(H8)=Sof(C9)=Sof(H9)=Sof(C10)=
 Sof(H10)=Sof(C11)=Sof(C12)=Sof(H12)=Sof(C13)=Sof(H13)=Sof(C14)=Sof(H14)=
 Sof(C15)=Sof(H15)=Sof(C16)=Sof(H16)=Sof(C17)=Sof(C18)=Sof(H18)=Sof(C19)=
 Sof(H19)=Sof(C20)=Sof(H20)=Sof(C21)=Sof(H21)=Sof(C22)=Sof(H22)=FVAR(4)
 Sof(O3)=Sof(C24)=Sof(H24A)=Sof(H24B)=Sof(H24C)=Sof(C25)=Sof(H25A)=Sof(H25B)=
 Sof(C26)=Sof(H26A)=Sof(H26B)=Sof(C27)=Sof(H27A)=Sof(H27B)=Sof(H27C)=1-FVAR(5)
 Sof(O3)=Sof(C24)=Sof(H24A)=Sof(H24B)=Sof(H24C)=Sof(C25)=Sof(H25A)=Sof(H25B)=
 Sof(C26)=Sof(H26A)=Sof(H26B)=Sof(C27)=Sof(H27A)=Sof(H27B)=Sof(H27C)=FVAR(5)
 Fixed X: O2(0.7491)
 Fixed Y: O2(0.44508)
 Fixed Z: O2(0.13885)
8.a Rotating group:
 O1W(H1WA,H1WB)
8.b Secondary CH2 refined with riding coordinates:
 C4(H4A,H4B), C4(H4A,H4B), C4(H4A,H4B), C4(H4A,H4B), C4(H4A,H4B), C4(H4A,H4B),
 C4(H4A,H4B), C4(H4A,H4B), C25(H25A,H25B), C26(H26A,H26B), C25(H25A,H25B),
 C26(H26A,H26B)
8.c Aromatic/amide H refined with riding coordinates:
 C7(H7), C8(H8), C9(H9), C10(H10), C12(H12), C13(H13), C14(H14), C15(H15),
 C16(H16), C18(H18), C19(H19), C20(H20), C21(H21), C22(H22), C7(H7), C8(H8),
 C9(H9), C10(H10), C12(H12), C13(H13), C14(H14), C15(H15), C16(H16), C18(H18),
 C19(H19), C20(H20), C21(H21), C22(H22), C7(H7), C8(H8), C9(H9), C10(H10),
 C12(H12), C13(H13), C14(H14), C15(H15), C16(H16), C18(H18), C19(H19), C20(H20),
  C21(H21), C22(H22), C7(H7), C8(H8), C9(H9), C10(H10), C12(H12), C13(H13),
 C14(H14), C15(H15), C16(H16), C18(H18), C19(H19), C20(H20), C21(H21), C22(H22),
  C7(H7), C8(H8), C9(H9), C10(H10), C12(H12), C13(H13), C14(H14), C15(H15),
 C16(H16), C18(H18), C19(H19), C20(H20), C21(H21), C22(H22), C7(H7), C8(H8),
 C9(H9), C10(H10), C12(H12), C13(H13), C14(H14), C15(H15), C16(H16), C18(H18),
 C19(H19), C20(H20), C21(H21), C22(H22), C7(H7), C8(H8), C9(H9), C10(H10),
 C12(H12), C13(H13), C14(H14), C15(H15), C16(H16), C18(H18), C19(H19), C20(H20),
  C21(H21), C22(H22), C7(H7), C8(H8), C9(H9), C10(H10), C12(H12), C13(H13),
 C14(H14), C15(H15), C16(H16), C18(H18), C19(H19), C20(H20), C21(H21), C22(H22)
8.d Idealised Me refined with riding coordinates:
 C24(H24A,H24B,H24C), C27(H27A,H27B,H27C), C24(H24A,H24B,H24C), C27(H27A,H27B,
 H27C)
;
_olex2_diffrn_ambient_temperature_device 'Oxford Cryosystems'
_olex2_exptl_crystal_mounting_method 'The crystal was mounted on a loop with paratone oil'
_olex2_submission_original_sample_id WL-NI-ROCT
_olex2_submission_special_instructions 'No special instructions were received'
_oxdiff_exptl_absorpt_empirical_details
;
Empirical correction (ABSPACK) includes:
- Absorption correction using spherical harmonics
- Frame scaling
- Detector area scaling
;
_oxdiff_exptl_absorpt_empirical_full_max 2.228
_oxdiff_exptl_absorpt_empirical_full_min 0.654

loop_
_space_group_symop_operation_xyz
'x, y, z'
'-x+1/2, -y, z+1/2'
'x+1/2, -y+1/2, -z'
'-x, y+1/2, -z+1/2'

loop_
_atom_site_label
_atom_site_type_symbol
_atom_site_fract_x
_atom_site_fract_y
_atom_site_fract_z
_atom_site_U_iso_or_equiv
_atom_site_adp_type
_atom_site_occupancy
_atom_site_site_symmetry_order
_atom_site_calc_flag
_atom_site_refinement_flags_posn
_atom_site_refinement_flags_adp
_atom_site_refinement_flags_occupancy
_atom_site_disorder_assembly
_atom_site_disorder_group
Rh1 Rh 0.89617(7) 0.39290(6) 0.06195(5) 0.0239(3) Uani 1 1 d D U . . .
Rh2 Rh 0.88003(7) 0.44157(5) 0.15168(5) 0.0206(2) Uani 1 1 d D U . . .
O1W O 0.8607(8) 0.4837(6) 0.2419(5) 0.044(3) Uani 1 1 d . U . . .
H1WA H 0.896014 0.508660 0.260584 0.066 Uiso 1 1 d GR . . . .
H1WB H 0.815989 0.478562 0.265483 0.066 Uiso 1 1 d GR . . . .
Cl1_3 Cl 0.6516(7) 0.2643(5) 0.1446(5) 0.044(2) Uani 0.361(8) 1 d D U P A 1
O1_3 O 0.861(4) 0.3156(11) 0.1061(8) 0.027(3) Uani 0.361(8) 1 d D U P A 1
O2_3 O 0.869(4) 0.3612(7) 0.1917(9) 0.0294(16) Uani 0.361(8) 1 d D U P A 1
C1_3 C 0.854(3) 0.3163(9) 0.1604(9) 0.0314(11) Uani 0.361(8) 1 d D U P A 1
C2_3 C 0.8360(14) 0.2591(7) 0.1916(6) 0.0325(8) Uani 0.361(8) 1 d D U P A 1
C3_3 C 0.8017(12) 0.2635(7) 0.2548(7) 0.0322(8) Uani 0.361(8) 1 d D U P A 1
C4_3 C 0.8924(12) 0.2477(12) 0.2442(9) 0.0322(8) Uani 0.361(8) 1 d D U P A 1
H4A_3 H 0.909805 0.206577 0.251745 0.039 Uiso 0.361(8) 1 calc R . P A 1
H4B_3 H 0.935577 0.277659 0.253414 0.039 Uiso 0.361(8) 1 calc R . P A 1
C5_3 C 0.8040(10) 0.2048(6) 0.1601(4) 0.0335(9) Uani 0.361(8) 1 d D U P A 1
C6_3 C 0.7217(9) 0.2031(6) 0.1374(3) 0.0346(17) Uani 0.361(8) 1 d D U P A 1
C7_3 C 0.6916(14) 0.1521(8) 0.1079(6) 0.064(6) Uani 0.361(8) 1 d D U P A 1
H7_3 H 0.636248 0.151656 0.092919 0.077 Uiso 0.361(8) 1 calc R . P A 1
C8_3 C 0.7441(15) 0.1035(9) 0.1014(7) 0.0389(18) Uani 0.361(8) 1 d D U P A 1
H8_3 H 0.724572 0.069717 0.081921 0.047 Uiso 0.361(8) 1 calc R . P A 1
C9_3 C 0.8270(15) 0.1045(8) 0.1239(6) 0.0390(16) Uani 0.361(8) 1 d D U P A 1
H9_3 H 0.862768 0.071265 0.119453 0.047 Uiso 0.361(8) 1 calc R . P A 1
C10_3 C 0.8569(12) 0.1551(7) 0.1533(5) 0.0355(18) Uani 0.361(8) 1 d D U P A 1
H10_3 H 0.912346 0.155369 0.168189 0.043 Uiso 0.361(8) 1 calc R . P A 1
C11_3 C 0.7792(9) 0.3219(7) 0.2838(7) 0.0325(10) Uani 0.361(8) 1 d D U P A 1
C12_3 C 0.8137(9) 0.3340(8) 0.3365(7) 0.035(2) Uani 0.361(8) 1 d D U P A 1
H12_3 H 0.850064 0.305854 0.353109 0.042 Uiso 0.361(8) 1 calc R . P A 1
C13_3 C 0.7961(11) 0.3863(10) 0.3653(9) 0.040(3) Uani 0.361(8) 1 d D U P A 1
H13_3 H 0.820356 0.393175 0.400915 0.048 Uiso 0.361(8) 1 calc R . P A 1
C14_3 C 0.7425(14) 0.4283(10) 0.3413(12) 0.051(5) Uani 0.361(8) 1 d D U P A 1
H14_3 H 0.730359 0.463764 0.360667 0.062 Uiso 0.361(8) 1 calc R . P A 1
C15_3 C 0.7071(17) 0.4179(11) 0.2890(12) 0.032(3) Uani 0.361(8) 1 d D U P A 1
H15_3 H 0.670787 0.446390 0.272833 0.039 Uiso 0.361(8) 1 calc R . P A 1
C16_3 C 0.7250(15) 0.3648(10) 0.2598(10) 0.031(3) Uani 0.361(8) 1 d D U P A 1
H16_3 H 0.700647 0.358064 0.224244 0.037 Uiso 0.361(8) 1 calc R . P A 1
C17_3 C 0.7392(13) 0.2138(8) 0.2740(7) 0.0335(10) Uani 0.361(8) 1 d D U P A 1
C18_3 C 0.7679(15) 0.1550(9) 0.2831(6) 0.0344(11) Uani 0.361(8) 1 d D U P A 1
H18_3 H 0.825077 0.145379 0.275683 0.041 Uiso 0.361(8) 1 calc R . P A 1
C19_3 C 0.7124(17) 0.1103(9) 0.3031(6) 0.0344(11) Uani 0.361(8) 1 d D U P A 1
H19_3 H 0.732585 0.071401 0.308933 0.041 Uiso 0.361(8) 1 calc R . P A 1
C20_3 C 0.6271(17) 0.1241(11) 0.3143(7) 0.0350(13) Uani 0.361(8) 1 d D U P A 1
H20_3 H 0.590192 0.094355 0.327659 0.042 Uiso 0.361(8) 1 calc R . P A 1
C21_3 C 0.5967(14) 0.1816(12) 0.3058(8) 0.0352(14) Uani 0.361(8) 1 d D U P A 1
H21_3 H 0.539468 0.190990 0.313337 0.042 Uiso 0.361(8) 1 calc R . P A 1
C22_3 C 0.6537(14) 0.2260(10) 0.2856(8) 0.0338(12) Uani 0.361(8) 1 d D U P A 1
H22_3 H 0.633202 0.264806 0.279916 0.041 Uiso 0.361(8) 1 calc R . P A 1
Cl1_6 Cl 1.0780(8) 0.2598(9) 0.1449(6) 0.0380(11) Uani 0.479(12) 1 d D U P A 2
O1_6 O 1.0189(16) 0.3765(16) 0.0789(11) 0.0253(19) Uani 0.479(12) 1 d D U P A 2
O2_6 O 1.0127(16) 0.4371(16) 0.1560(12) 0.0265(17) Uani 0.479(12) 1 d D U P A 2
C1_6 C 1.0506(12) 0.4002(16) 0.1240(12) 0.0278(9) Uani 0.479(12) 1 d D U P A 2
C2_6 C 1.1458(10) 0.3895(9) 0.1315(7) 0.0284(7) Uani 0.479(12) 1 d D U P A 2
C3_6 C 1.1871(10) 0.3996(8) 0.1916(6) 0.0285(7) Uani 0.479(12) 1 d D U P A 2
C4_6 C 1.1961(15) 0.4462(8) 0.1467(9) 0.0284(8) Uani 0.479(12) 1 d D U P A 2
H4A_6 H 1.252430 0.451239 0.129500 0.034 Uiso 0.479(12) 1 calc R . P A 2
H4B_6 H 1.163795 0.483144 0.151345 0.034 Uiso 0.479(12) 1 calc R . P A 2
C5_6 C 1.1839(8) 0.3425(7) 0.0930(5) 0.0285(8) Uani 0.479(12) 1 d D U P A 2
C6_6 C 1.1571(6) 0.2829(7) 0.0962(4) 0.033(2) Uani 0.479(12) 1 d D U P A 2
C7_6 C 1.1916(10) 0.2377(9) 0.0606(7) 0.045(2) Uani 0.479(12) 1 d D U P A 2
H7_6 H 1.172281 0.198312 0.063765 0.054 Uiso 0.479(12) 1 calc R . P A 2
C8_6 C 1.2531(12) 0.2521(10) 0.0218(8) 0.047(2) Uani 0.479(12) 1 d D U P A 2
H8_6 H 1.276159 0.222643 -0.001774 0.056 Uiso 0.479(12) 1 calc R . P A 2
C9_6 C 1.2812(12) 0.3114(10) 0.0177(8) 0.0343(16) Uani 0.479(12) 1 d D U P A 2
H9_6 H 1.323247 0.321420 -0.008819 0.041 Uiso 0.479(12) 1 calc R . P A 2
C10_6 C 1.2469(10) 0.3561(9) 0.0530(7) 0.0315(16) Uani 0.479(12) 1 d D U P A 2
H10_6 H 1.266518 0.395483 0.049594 0.038 Uiso 0.479(12) 1 calc R . P A 2
C11_6 C 1.1368(8) 0.4107(7) 0.2455(6) 0.0288(8) Uani 0.479(12) 1 d D U P A 2
C12_6 C 1.1446(8) 0.4639(7) 0.2746(6) 0.0298(11) Uani 0.479(12) 1 d D U P A 2
H12_6 H 1.181537 0.493157 0.260498 0.036 Uiso 0.479(12) 1 calc R . P A 2
C13_6 C 1.0999(10) 0.4756(9) 0.3239(7) 0.0328(13) Uani 0.479(12) 1 d D U P A 2
H13_6 H 1.106839 0.512206 0.342478 0.039 Uiso 0.479(12) 1 calc R . P A 2
C14_6 C 1.0450(11) 0.4330(10) 0.3455(8) 0.0330(14) Uani 0.479(12) 1 d D U P A 2
H14_6 H 1.014613 0.440665 0.378837 0.040 Uiso 0.479(12) 1 calc R . P A 2
C15_6 C 1.0352(14) 0.3794(10) 0.3179(9) 0.0330(14) Uani 0.479(12) 1 d D U P A 2
H15_6 H 0.998096 0.350407 0.332472 0.040 Uiso 0.479(12) 1 calc R . P A 2
C16_6 C 1.0808(12) 0.3680(9) 0.2681(8) 0.031(3) Uani 0.479(12) 1 d D U P A 2
H16_6 H 1.073751 0.331412 0.249587 0.038 Uiso 0.479(12) 1 calc R . P A 2
C17_6 C 1.2713(11) 0.3660(9) 0.2058(10) 0.0292(8) Uani 0.479(12) 1 d D U P A 2
C18_6 C 1.3472(12) 0.3994(10) 0.2136(15) 0.0298(11) Uani 0.479(12) 1 d D U P A 2
H18_6 H 1.346361 0.440645 0.207375 0.036 Uiso 0.479(12) 1 calc R . P A 2
C19_6 C 1.4239(13) 0.3718(11) 0.2306(15) 0.0326(16) Uani 0.479(12) 1 d D U P A 2
H19_6 H 1.472203 0.394685 0.239371 0.039 Uiso 0.479(12) 1 calc R . P A 2
C20_6 C 1.4264(13) 0.3097(11) 0.2340(16) 0.0329(16) Uani 0.479(12) 1 d D U P A 2
H20_6 H 1.478974 0.290394 0.238554 0.039 Uiso 0.479(12) 1 calc R . P A 2
C21_6 C 1.3519(14) 0.2760(10) 0.2308(16) 0.0328(17) Uani 0.479(12) 1 d D U P A 2
H21_6 H 1.352521 0.235175 0.239375 0.039 Uiso 0.479(12) 1 calc R . P A 2
C22_6 C 1.2747(14) 0.3048(9) 0.2144(15) 0.0298(12) Uani 0.479(12) 1 d D U P A 2
H22_6 H 1.225230 0.281935 0.209156 0.036 Uiso 0.479(12) 1 calc R . P A 2
Cl1_2 Cl 1.1345(7) 0.5249(5) 0.0320(4) 0.0296(9) Uani 0.489(12) 1 d D U P A 2
O1_2 O 0.935(3) 0.4718(6) 0.0247(10) 0.024(2) Uani 0.489(12) 1 d D U P A 2
O2_2 O 0.895(3) 0.5203(6) 0.1046(9) 0.0238(17) Uani 0.489(12) 1 d D U P A 2
C1_2 C 0.925(3) 0.5195(7) 0.0550(10) 0.0274(11) Uani 0.489(12) 1 d D U P A 2
C2_2 C 0.9515(12) 0.5758(5) 0.0249(7) 0.0280(9) Uani 0.489(12) 1 d D U P A 2
C3_2 C 0.9701(11) 0.6348(6) 0.0600(6) 0.0286(9) Uani 0.489(12) 1 d D U P A 2
C4_2 C 0.8882(11) 0.6283(9) 0.0289(9) 0.0283(9) Uani 0.489(12) 1 d D U P A 2
H4A_2 H 0.880209 0.652763 -0.004848 0.034 Uiso 0.489(12) 1 calc R . P A 2
H4B_2 H 0.836440 0.622251 0.051294 0.034 Uiso 0.489(12) 1 calc R . P A 2
C5_2 C 1.0003(9) 0.5695(4) -0.0303(6) 0.0274(16) Uani 0.489(12) 1 d D U P A 2
C6_2 C 1.0836(8) 0.5468(3) -0.0311(6) 0.029(6) Uani 0.489(12) 1 d D U P A 2
C7_2 C 1.1300(12) 0.5406(6) -0.0824(7) 0.041(3) Uani 0.489(12) 1 d D U P A 2
H7_2 H 1.185655 0.525369 -0.081746 0.049 Uiso 0.489(12) 1 calc R . P A 2
C8_2 C 1.0937(14) 0.5569(8) -0.1328(8) 0.041(3) Uani 0.489(12) 1 d D U P A 2
H8_2 H 1.124251 0.552869 -0.166658 0.049 Uiso 0.489(12) 1 calc R . P A 2
C9_2 C 1.0103(14) 0.5797(8) -0.1331(8) 0.041(3) Uani 0.489(12) 1 d D U P A 2
H9_2 H 0.984841 0.590986 -0.167292 0.049 Uiso 0.489(12) 1 calc R . P A 2
C10_2 C 0.9644(12) 0.5858(6) -0.0821(7) 0.041(3) Uani 0.489(12) 1 d D U P A 2
H10_2 H 0.908755 0.601091 -0.083030 0.049 Uiso 0.489(12) 1 calc R . P A 2
C11_2 C 0.9695(15) 0.6391(9) 0.1242(6) 0.027(3) Uani 0.489(12) 1 d D U P A 2
C12_2 C 0.9253(19) 0.6854(11) 0.1499(8) 0.0272(17) Uani 0.489(12) 1 d D U P A 2
H12_2 H 0.899819 0.714511 0.127030 0.033 Uiso 0.489(12) 1 calc R . P A 2
C13_2 C 0.917(2) 0.6901(12) 0.2080(9) 0.035(7) Uani 0.489(12) 1 d D U P A 2
H13_2 H 0.888712 0.722616 0.224058 0.042 Uiso 0.489(12) 1 calc R . P A 2
C14_2 C 0.952(2) 0.6463(13) 0.2421(9) 0.030(3) Uani 0.489(12) 1 d D U P A 2
H14_2 H 0.943956 0.647533 0.281265 0.036 Uiso 0.489(12) 1 calc R . P A 2
C15_2 C 1.000(2) 0.6009(14) 0.2184(8) 0.032(7) Uani 0.489(12) 1 d D U P A 2
H15_2 H 1.028167 0.573482 0.241735 0.038 Uiso 0.489(12) 1 calc R . P A 2
C16_2 C 1.006(2) 0.5956(12) 0.1595(8) 0.029(3) Uani 0.489(12) 1 d D U P A 2
H16_2 H 1.033920 0.562797 0.143608 0.035 Uiso 0.489(12) 1 calc R . P A 2
C17_2 C 1.0422(9) 0.6746(4) 0.0352(5) 0.029(4) Uani 0.489(12) 1 d D U P A 2
C18_2 C 1.0299(12) 0.7087(7) -0.0142(7) 0.0321(17) Uani 0.489(12) 1 d D U P A 2
H18_2 H 0.976731 0.707093 -0.032336 0.038 Uiso 0.489(12) 1 calc R . P A 2
C19_2 C 1.0946(13) 0.7450(9) -0.0373(9) 0.0341(17) Uani 0.489(12) 1 d D U P A 2
H19_2 H 1.084540 0.767187 -0.070229 0.041 Uiso 0.489(12) 1 calc R . P A 2
C20_2 C 1.1736(13) 0.7474(9) -0.0104(10) 0.043(3) Uani 0.489(12) 1 d D U P A 2
H20_2 H 1.217138 0.771339 -0.025310 0.051 Uiso 0.489(12) 1 calc R . P A 2
C21_2 C 1.1885(13) 0.7145(10) 0.0384(10) 0.043(3) Uani 0.489(12) 1 d D U P A 2
H21_2 H 1.241744 0.716209 0.056408 0.051 Uiso 0.489(12) 1 calc R . P A 2
C22_2 C 1.1222(11) 0.6783(8) 0.0608(9) 0.030(6) Uani 0.489(12) 1 d D U P A 2
H22_2 H 1.132638 0.656234 0.093689 0.036 Uiso 0.489(12) 1 calc R . P A 2
Cl1_4 Cl 0.6527(4) 0.2856(3) 0.1120(3) 0.0345(14) Uani 0.639(8) 1 d D U P A 2
O1_4 O 0.849(2) 0.3142(7) 0.0982(6) 0.027(3) Uani 0.639(8) 1 d D U P A 2
O2_4 O 0.868(2) 0.3574(5) 0.1842(6) 0.0294(16) Uani 0.639(8) 1 d D U P A 2
C1_4 C 0.8454(19) 0.3145(7) 0.1527(7) 0.0314(11) Uani 0.639(8) 1 d D U P A 2
C2_4 C 0.8197(11) 0.2557(6) 0.1792(5) 0.0324(9) Uani 0.639(8) 1 d D U P A 2
C3_4 C 0.7874(9) 0.2542(6) 0.2424(6) 0.0322(8) Uani 0.639(8) 1 d D U P A 2
C4_4 C 0.8774(10) 0.2382(9) 0.2296(7) 0.0322(8) Uani 0.639(8) 1 d D U P A 2
H4A_4 H 0.893594 0.196264 0.233217 0.039 Uiso 0.639(8) 1 calc R . P A 2
H4B_4 H 0.921685 0.266497 0.240942 0.039 Uiso 0.639(8) 1 calc R . P A 2
C5_4 C 0.7846(9) 0.2082(6) 0.1400(5) 0.0335(9) Uani 0.639(8) 1 d D U P A 2
C6_4 C 0.7069(6) 0.2165(5) 0.1114(3) 0.0346(17) Uani 0.639(8) 1 d D U P A 2
C7_4 C 0.6671(11) 0.1698(7) 0.0802(6) 0.0383(18) Uani 0.639(8) 1 d D U P A 2
H7_4 H 0.615266 0.176658 0.061574 0.046 Uiso 0.639(8) 1 calc R . P A 2
C8_4 C 0.7051(12) 0.1148(8) 0.0777(7) 0.0396(19) Uani 0.639(8) 1 d D U P A 2
H8_4 H 0.679134 0.083935 0.057221 0.048 Uiso 0.639(8) 1 calc R . P A 2
C9_4 C 0.7828(11) 0.1046(8) 0.1057(6) 0.0390(16) Uani 0.639(8) 1 d D U P A 2
H9_4 H 0.808901 0.067035 0.104046 0.047 Uiso 0.639(8) 1 calc R . P A 2
C10_4 C 0.8212(11) 0.1514(7) 0.1364(7) 0.0355(18) Uani 0.639(8) 1 d D U P A 2
H10_4 H 0.873066 0.144217 0.154898 0.043 Uiso 0.639(8) 1 calc R . P A 2
C11_4 C 0.7620(7) 0.3080(5) 0.2776(6) 0.0325(10) Uani 0.639(8) 1 d D U P A 2
C12_4 C 0.7945(8) 0.3142(6) 0.3318(6) 0.035(2) Uani 0.639(8) 1 d D U P A 2
H12_4 H 0.831659 0.284947 0.345813 0.042 Uiso 0.639(8) 1 calc R . P A 2
C13_4 C 0.7735(9) 0.3623(7) 0.3657(7) 0.040(3) Uani 0.639(8) 1 d D U P A 2
H13_4 H 0.796417 0.365366 0.402181 0.048 Uiso 0.639(8) 1 calc R . P A 2
C14_4 C 0.7189(10) 0.4059(7) 0.3458(8) 0.039(5) Uani 0.639(8) 1 d D U P A 2
H14_4 H 0.704688 0.438461 0.368764 0.046 Uiso 0.639(8) 1 calc R . P A 2
C15_4 C 0.6851(11) 0.4015(8) 0.2921(8) 0.032(3) Uani 0.639(8) 1 d D U P A 2
H15_4 H 0.648023 0.430987 0.278533 0.039 Uiso 0.639(8) 1 calc R . P A 2
C16_4 C 0.7066(10) 0.3526(7) 0.2579(7) 0.031(3) Uani 0.639(8) 1 d D U P A 2
H16_4 H 0.683617 0.349686 0.221442 0.037 Uiso 0.639(8) 1 calc R . P A 2
C17_4 C 0.7287(10) 0.2015(6) 0.2603(5) 0.0335(10) Uani 0.639(8) 1 d D U P A 2
C18_4 C 0.7621(11) 0.1558(6) 0.2949(5) 0.0344(11) Uani 0.639(8) 1 d D U P A 2
H18_4 H 0.820307 0.155906 0.303977 0.041 Uiso 0.639(8) 1 calc R . P A 2
C19_4 C 0.7092(12) 0.1101(7) 0.3159(6) 0.0344(11) Uani 0.639(8) 1 d D U P A 2
H19_4 H 0.731949 0.079924 0.338790 0.041 Uiso 0.639(8) 1 calc R . P A 2
C20_4 C 0.6227(12) 0.1101(8) 0.3022(7) 0.0350(13) Uani 0.639(8) 1 d D U P A 2
H20_4 H 0.587399 0.079698 0.316105 0.042 Uiso 0.639(8) 1 calc R . P A 2
C21_4 C 0.5880(11) 0.1544(8) 0.2682(7) 0.0352(14) Uani 0.639(8) 1 d D U P A 2
H21_4 H 0.529673 0.154078 0.259271 0.042 Uiso 0.639(8) 1 calc R . P A 2
C22_4 C 0.6420(10) 0.2004(7) 0.2473(7) 0.0338(12) Uani 0.639(8) 1 d D U P A 2
H22_4 H 0.618822 0.230384 0.224395 0.041 Uiso 0.639(8) 1 calc R . P A 2
Cl1_1 Cl 1.1298(7) 0.5199(5) 0.0453(4) 0.0296(9) Uani 0.511(12) 1 d D U P A 1
O1_1 O 0.937(3) 0.4756(6) 0.0336(10) 0.024(2) Uani 0.511(12) 1 d D U P A 1
O2_1 O 0.889(2) 0.5247(6) 0.1114(9) 0.0238(17) Uani 0.511(12) 1 d D U P A 1
C1_1 C 0.923(2) 0.5235(7) 0.0630(10) 0.0274(11) Uani 0.511(12) 1 d D U P A 1
C2_1 C 0.9538(12) 0.5816(6) 0.0377(7) 0.0280(9) Uani 0.511(12) 1 d D U P A 1
C3_1 C 0.9732(11) 0.6366(7) 0.0775(6) 0.0286(9) Uani 0.511(12) 1 d D U P A 1
C4_1 C 0.8925(11) 0.6350(9) 0.0446(9) 0.0283(9) Uani 0.511(12) 1 d D U P A 1
H4A_1 H 0.887264 0.662522 0.012777 0.034 Uiso 0.511(12) 1 calc R . P A 1
H4B_1 H 0.839545 0.628238 0.065468 0.034 Uiso 0.511(12) 1 calc R . P A 1
C5_1 C 1.0037(10) 0.5758(6) -0.0169(6) 0.0274(10) Uani 0.511(12) 1 d D U P A 1
C6_1 C 1.0864(9) 0.5518(3) -0.0168(6) 0.0274(12) Uani 0.511(12) 1 d D U P A 1
C7_1 C 1.1373(11) 0.5523(7) -0.0664(7) 0.041(3) Uani 0.511(12) 1 d D U P A 1
H7_1 H 1.192387 0.536046 -0.065478 0.049 Uiso 0.511(12) 1 calc R . P A 1
C8_1 C 1.1068(14) 0.5765(8) -0.1158(8) 0.041(3) Uani 0.511(12) 1 d D U P A 1
H8_1 H 1.140706 0.576752 -0.148392 0.049 Uiso 0.511(12) 1 calc R . P A 1
C9_1 C 1.0241(13) 0.6008(8) -0.1166(8) 0.041(3) Uani 0.511(12) 1 d D U P A 1
H9_1 H 1.002502 0.617431 -0.150037 0.049 Uiso 0.511(12) 1 calc R . P A 1
C10_1 C 0.9735(12) 0.6002(8) -0.0674(7) 0.041(3) Uani 0.511(12) 1 d D U P A 1
H10_1 H 0.918471 0.616595 -0.068532 0.049 Uiso 0.511(12) 1 calc R . P A 1
C11_1 C 0.9688(15) 0.6357(9) 0.1419(6) 0.0286(11) Uani 0.511(12) 1 d D U P A 1
C12_1 C 0.9171(18) 0.6767(11) 0.1694(8) 0.0272(17) Uani 0.511(12) 1 d D U P A 1
H12_1 H 0.887967 0.705356 0.147976 0.033 Uiso 0.511(12) 1 calc R . P A 1
C13_1 C 0.907(2) 0.6767(12) 0.2278(9) 0.030(4) Uani 0.511(12) 1 d D U P A 1
H13_1 H 0.874274 0.706391 0.245355 0.036 Uiso 0.511(12) 1 calc R . P A 1
C14_1 C 0.946(2) 0.6326(14) 0.2596(9) 0.035(4) Uani 0.511(12) 1 d D U P A 1
H14_1 H 0.936185 0.630752 0.298706 0.042 Uiso 0.511(12) 1 calc R . P A 1
C15_1 C 0.998(2) 0.5915(14) 0.2338(9) 0.0283(14) Uani 0.511(12) 1 d D U P A 1
H15_1 H 1.024865 0.561912 0.255476 0.034 Uiso 0.511(12) 1 calc R . P A 1
C16_1 C 1.011(2) 0.5935(13) 0.1753(8) 0.0283(14) Uani 0.511(12) 1 d D U P A 1
H16_1 H 1.049281 0.566498 0.158310 0.034 Uiso 0.511(12) 1 calc R . P A 1
C17_1 C 1.0466(11) 0.6783(6) 0.0579(5) 0.0290(11) Uani 0.511(12) 1 d D U P A 1
C18_1 C 1.0327(12) 0.7265(6) 0.0208(5) 0.0321(17) Uani 0.511(12) 1 d D U P A 1
H18_1 H 0.977426 0.733725 0.007295 0.038 Uiso 0.511(12) 1 calc R . P A 1
C19_1 C 1.1000(13) 0.7641(7) 0.0033(6) 0.0341(17) Uani 0.511(12) 1 d D U P A 1
H19_1 H 1.089623 0.795904 -0.021487 0.041 Uiso 0.511(12) 1 calc R . P A 1
C20_1 C 1.1824(13) 0.7532(9) 0.0234(8) 0.043(3) Uani 0.511(12) 1 d D U P A 1
H20_1 H 1.227402 0.777935 0.011998 0.051 Uiso 0.511(12) 1 calc R . P A 1
C21_1 C 1.1986(12) 0.7062(10) 0.0601(10) 0.043(3) Uani 0.511(12) 1 d D U P A 1
H21_1 H 1.253980 0.699073 0.073465 0.051 Uiso 0.511(12) 1 calc R . P A 1
C22_1 C 1.1299(12) 0.6691(9) 0.0770(9) 0.043(5) Uani 0.511(12) 1 d D U P A 1
H22_1 H 1.140711 0.637406 0.101727 0.052 Uiso 0.511(12) 1 calc R . P A 1
Cl1_5 Cl 1.0880(7) 0.2583(9) 0.1443(5) 0.0380(11) Uani 0.521(12) 1 d D U P A 1
O1_5 O 1.0227(15) 0.3737(14) 0.0891(10) 0.0253(19) Uani 0.521(12) 1 d D U P A 1
O2_5 O 1.0104(15) 0.4351(15) 0.1658(11) 0.0265(17) Uani 0.521(12) 1 d D U P A 1
C1_5 C 1.0524(11) 0.4016(15) 0.1326(11) 0.0278(9) Uani 0.521(12) 1 d D U P A 1
C2_5 C 1.1469(10) 0.3924(8) 0.1432(7) 0.0284(7) Uani 0.521(12) 1 d D U P A 1
C3_5 C 1.1850(10) 0.3988(8) 0.2046(5) 0.0285(7) Uani 0.521(12) 1 d D U P A 1
C4_5 C 1.1920(15) 0.4494(8) 0.1646(8) 0.0284(8) Uani 0.521(12) 1 d D U P A 1
H4A_5 H 1.248507 0.458310 0.149260 0.034 Uiso 0.521(12) 1 calc R . P A 1
H4B_5 H 1.156469 0.484402 0.171819 0.034 Uiso 0.521(12) 1 calc R . P A 1
C5_5 C 1.1930(10) 0.3491(7) 0.1046(6) 0.0285(8) Uani 0.521(12) 1 d D U P A 1
C6_5 C 1.1697(6) 0.2889(7) 0.1015(4) 0.033(2) Uani 0.521(12) 1 d D U P A 1
C7_5 C 1.2111(12) 0.2491(9) 0.0635(8) 0.045(2) Uani 0.521(12) 1 d D U P A 1
H7_5 H 1.194674 0.208923 0.062071 0.054 Uiso 0.521(12) 1 calc R . P A 1
C8_5 C 1.2751(13) 0.2696(10) 0.0291(9) 0.047(2) Uani 0.521(12) 1 d D U P A 1
H8_5 H 1.302455 0.243478 0.004020 0.056 Uiso 0.521(12) 1 calc R . P A 1
C9_5 C 1.2997(12) 0.3298(10) 0.0313(8) 0.0343(16) Uani 0.521(12) 1 d D U P A 1
H9_5 H 1.343407 0.343907 0.007758 0.041 Uiso 0.521(12) 1 calc R . P A 1
C10_5 C 1.2585(11) 0.3690(9) 0.0690(8) 0.041(4) Uani 0.521(12) 1 d D U P A 1
H10_5 H 1.275155 0.409163 0.070297 0.050 Uiso 0.521(12) 1 calc R . P A 1
C11_5 C 1.1337(8) 0.3992(6) 0.2592(6) 0.0288(8) Uani 0.521(12) 1 d D U P A 1
C12_5 C 1.1529(9) 0.4406(6) 0.3006(6) 0.0298(11) Uani 0.521(12) 1 d D U P A 1
H12_5 H 1.197369 0.467746 0.294081 0.036 Uiso 0.521(12) 1 calc R . P A 1
C13_5 C 1.1090(10) 0.4436(7) 0.3514(7) 0.0328(13) Uani 0.521(12) 1 d D U P A 1
H13_5 H 1.123764 0.472287 0.378516 0.039 Uiso 0.521(12) 1 calc R . P A 1
C14_5 C 1.0432(12) 0.4038(9) 0.3616(8) 0.0330(14) Uani 0.521(12) 1 d D U P A 1
H14_5 H 1.013131 0.405429 0.395830 0.040 Uiso 0.521(12) 1 calc R . P A 1
C15_5 C 1.0219(14) 0.3617(10) 0.3215(9) 0.0330(14) Uani 0.521(12) 1 d D U P A 1
H15_5 H 0.977348 0.334796 0.328504 0.040 Uiso 0.521(12) 1 calc R . P A 1
C16_5 C 1.0668(12) 0.3592(9) 0.2703(8) 0.050(4) Uani 0.521(12) 1 d D U P A 1
H16_5 H 1.052017 0.330514 0.243257 0.060 Uiso 0.521(12) 1 calc R . P A 1
C17_5 C 1.2683(10) 0.3633(7) 0.2182(4) 0.0292(8) Uani 0.521(12) 1 d D U P A 1
C18_5 C 1.3503(11) 0.3869(8) 0.2083(5) 0.0298(11) Uani 0.521(12) 1 d D U P A 1
H18_5 H 1.355445 0.425265 0.193069 0.036 Uiso 0.521(12) 1 calc R . P A 1
C19_5 C 1.4249(12) 0.3541(9) 0.2209(6) 0.0326(16) Uani 0.521(12) 1 d D U P A 1
H19_5 H 1.478892 0.370612 0.214022 0.039 Uiso 0.521(12) 1 calc R . P A 1
C20_5 C 1.4175(12) 0.2969(9) 0.2436(7) 0.0329(16) Uani 0.521(12) 1 d D U P A 1
H20_5 H 1.466898 0.274980 0.252043 0.039 Uiso 0.521(12) 1 calc R . P A 1
C21_5 C 1.3379(13) 0.2721(9) 0.2539(9) 0.0328(17) Uani 0.521(12) 1 d D U P A 1
H21_5 H 1.333035 0.233683 0.269217 0.039 Uiso 0.521(12) 1 calc R . P A 1
C22_5 C 1.2639(12) 0.3060(8) 0.2409(8) 0.0298(12) Uani 0.521(12) 1 d D U P A 1
H22_5 H 1.210130 0.289243 0.247897 0.036 Uiso 0.521(12) 1 calc R . P A 1
Cl1_7 Cl 0.7023(6) 0.5530(5) 0.0001(4) 0.0467(15) Uani 0.548(11) 1 d D U P A 1
O1_7 O 0.7707(13) 0.4104(12) 0.0457(8) 0.0286(12) Uani 0.548(11) 1 d D U P A 1
O2_7 O 0.7504(10) 0.4414(9) 0.1370(6) 0.0275(14) Uani 0.548(11) 1 d D U P A 1
C1_7 C 0.7272(11) 0.4355(17) 0.0858(7) 0.0286(10) Uani 0.548(11) 1 d D U P A 1
C2_7 C 0.6344(9) 0.4470(9) 0.0712(6) 0.0291(7) Uani 0.548(11) 1 d D U P A 1
C3_7 C 0.5781(10) 0.4892(8) 0.1098(6) 0.0290(7) Uani 0.548(11) 1 d D U P A 1
C4_7 C 0.5705(14) 0.4234(8) 0.1154(9) 0.0290(7) Uani 0.548(11) 1 d D U P A 1
H4A_7 H 0.518146 0.404807 0.101344 0.035 Uiso 0.548(11) 1 calc R . P A 1
H4B_7 H 0.593908 0.405026 0.149446 0.035 Uiso 0.548(11) 1 calc R . P A 1
C5_7 C 0.6127(10) 0.4469(7) 0.0089(6) 0.0292(9) Uani 0.548(11) 1 d D U P A 1
C6_7 C 0.6404(6) 0.4932(6) -0.0261(6) 0.0361(13) Uani 0.548(11) 1 d D U P A 1
C7_7 C 0.6199(7) 0.4940(7) -0.0844(6) 0.0361(13) Uani 0.548(11) 1 d D U P A 1
H7_7 H 0.638975 0.525371 -0.107369 0.043 Uiso 0.548(11) 1 calc R . P A 1
C8_7 C 0.5720(7) 0.4487(7) -0.1073(7) 0.0361(13) Uani 0.548(11) 1 d D U P A 1
H8_7 H 0.558376 0.449172 -0.145905 0.043 Uiso 0.548(11) 1 calc R . P A 1
C9_7 C 0.5433(9) 0.4016(8) -0.0730(8) 0.0361(13) Uani 0.548(11) 1 d D U P A 1
H9_7 H 0.510616 0.370648 -0.088570 0.043 Uiso 0.548(11) 1 calc R . P A 1
C10_7 C 0.5641(11) 0.4012(8) -0.0151(7) 0.0361(13) Uani 0.548(11) 1 d D U P A 1
H10_7 H 0.544931 0.369785 0.007776 0.043 Uiso 0.548(11) 1 calc R . P A 1
C11_7 C 0.6173(12) 0.5277(10) 0.1561(7) 0.0293(9) Uani 0.548(11) 1 d D U P A 1
C12_7 C 0.5806(17) 0.5300(15) 0.2090(8) 0.0307(15) Uani 0.548(11) 1 d D U P A 1
H12_7 H 0.530924 0.507700 0.215551 0.037 Uiso 0.548(11) 1 calc R . P A 1
C13_7 C 0.6138(17) 0.5637(13) 0.2531(8) 0.033(2) Uani 0.548(11) 1 d D U P A 1
H13_7 H 0.588802 0.562293 0.289085 0.039 Uiso 0.548(11) 1 calc R . P A 1
C14_7 C 0.6844(18) 0.5993(14) 0.2431(9) 0.037(4) Uani 0.548(11) 1 d D U P A 1
H14_7 H 0.705682 0.624028 0.271780 0.045 Uiso 0.548(11) 1 calc R . P A 1
C15_7 C 0.7232(16) 0.5982(13) 0.1910(10) 0.032(2) Uani 0.548(11) 1 d D U P A 1
H15_7 H 0.771672 0.621855 0.184603 0.039 Uiso 0.548(11) 1 calc R . P A 1
C16_7 C 0.6913(15) 0.5623(14) 0.1471(9) 0.0303(19) Uani 0.548(11) 1 d D U P A 1
H16_7 H 0.719106 0.561343 0.112078 0.036 Uiso 0.548(11) 1 calc R . P A 1
C17_7 C 0.5041(9) 0.5221(8) 0.0792(4) 0.0293(8) Uani 0.548(11) 1 d D U P A 1
C18_7 C 0.4330(10) 0.4901(9) 0.0583(5) 0.0302(13) Uani 0.548(11) 1 d D U P A 1
H18_7 H 0.430984 0.448670 0.063128 0.036 Uiso 0.548(11) 1 calc R . P A 1
C19_7 C 0.3651(10) 0.5190(9) 0.0304(6) 0.0333(15) Uani 0.548(11) 1 d D U P A 1
H19_7 H 0.318479 0.497086 0.016823 0.040 Uiso 0.548(11) 1 calc R . P A 1
C20_7 C 0.3682(11) 0.5808(9) 0.0232(7) 0.0335(15) Uani 0.548(11) 1 d D U P A 1
H20_7 H 0.323359 0.600357 0.004730 0.040 Uiso 0.548(11) 1 calc R . P A 1
C21_7 C 0.4373(12) 0.6135(9) 0.0433(8) 0.0331(15) Uani 0.548(11) 1 d D U P A 1
H21_7 H 0.438953 0.654973 0.038379 0.040 Uiso 0.548(11) 1 calc R . P A 1
C22_7 C 0.5055(11) 0.5838(8) 0.0714(7) 0.0299(11) Uani 0.548(11) 1 d D U P A 1
H22_7 H 0.551906 0.605952 0.084935 0.036 Uiso 0.548(11) 1 calc R . P A 1
Cl1_8 Cl 0.7028(8) 0.5289(6) -0.0116(5) 0.0467(15) Uani 0.452(11) 1 d D U P A 2
O1_8 O 0.7699(16) 0.4211(15) 0.0460(8) 0.0286(12) Uani 0.452(11) 1 d D U P A 2
O2_8 O 0.749100 0.445080 0.138850 0.0275(14) Uani 0.452(11) 1 d D U P A 2
C1_8 C 0.7223(12) 0.433(2) 0.0897(7) 0.0286(10) Uani 0.452(11) 1 d D U P A 2
C2_8 C 0.6292(10) 0.4419(10) 0.0757(6) 0.0291(7) Uani 0.452(11) 1 d D U P A 2
C3_8 C 0.5731(12) 0.4879(9) 0.1099(7) 0.0290(7) Uani 0.452(11) 1 d D U P A 2
C4_8 C 0.5633(16) 0.4226(10) 0.1204(9) 0.0290(7) Uani 0.452(11) 1 d D U P A 2
H4A_8 H 0.510944 0.403499 0.107042 0.035 Uiso 0.452(11) 1 calc R . P A 2
H4B_8 H 0.585089 0.406910 0.156161 0.035 Uiso 0.452(11) 1 calc R . P A 2
C5_8 C 0.6048(15) 0.4302(9) 0.0146(6) 0.0289(9) Uani 0.452(11) 1 d D U P A 2
C6_8 C 0.631(2) 0.4704(13) -0.0272(7) 0.040(3) Uani 0.452(11) 1 d D U P A 2
C7_8 C 0.606(2) 0.4625(13) -0.0843(8) 0.0361(13) Uani 0.452(11) 1 d D U P A 2
H7_8 H 0.627448 0.487844 -0.112440 0.043 Uiso 0.452(11) 1 calc R . P A 2
C8_8 C 0.551(2) 0.4176(14) -0.0982(9) 0.0361(13) Uani 0.452(11) 1 d D U P A 2
H8_8 H 0.530536 0.414191 -0.135358 0.043 Uiso 0.452(11) 1 calc R . P A 2
C9_8 C 0.524(2) 0.3766(13) -0.0570(10) 0.0361(13) Uani 0.452(11) 1 d D U P A 2
H9_8 H 0.487611 0.344966 -0.066992 0.043 Uiso 0.452(11) 1 calc R . P A 2
C10_8 C 0.551(2) 0.3832(12) -0.0005(9) 0.0320(16) Uani 0.452(11) 1 d D U P A 2
H10_8 H 0.533186 0.355812 0.026995 0.038 Uiso 0.452(11) 1 calc R . P A 2
C11_8 C 0.6026(14) 0.5258(12) 0.1598(8) 0.0293(9) Uani 0.452(11) 1 d D U P A 2
C12_8 C 0.559(2) 0.5203(17) 0.2103(10) 0.0307(15) Uani 0.452(11) 1 d D U P A 2
H12_8 H 0.513550 0.493003 0.212504 0.037 Uiso 0.452(11) 1 calc R . P A 2
C13_8 C 0.579(2) 0.5534(16) 0.2577(9) 0.033(2) Uani 0.452(11) 1 d D U P A 2
H13_8 H 0.545301 0.550975 0.290223 0.039 Uiso 0.452(11) 1 calc R . P A 2
C14_8 C 0.650(2) 0.5903(16) 0.2568(11) 0.035(4) Uani 0.452(11) 1 d D U P A 2
H14_8 H 0.665392 0.612210 0.289033 0.041 Uiso 0.452(11) 1 calc R . P A 2
C15_8 C 0.6987(19) 0.5944(16) 0.2083(11) 0.032(2) Uani 0.452(11) 1 d D U P A 2
H15_8 H 0.748970 0.617118 0.208300 0.039 Uiso 0.452(11) 1 calc R . P A 2
C16_8 C 0.6728(19) 0.5646(16) 0.1589(10) 0.0303(19) Uani 0.452(11) 1 d D U P A 2
H16_8 H 0.702721 0.570761 0.125087 0.036 Uiso 0.452(11) 1 calc R . P A 2
C17_8 C 0.5052(10) 0.5218(8) 0.0745(5) 0.0293(8) Uani 0.452(11) 1 d D U P A 2
C18_8 C 0.4242(11) 0.4978(8) 0.0618(5) 0.0302(13) Uani 0.452(11) 1 d D U P A 2
H18_8 H 0.410297 0.459690 0.075172 0.036 Uiso 0.452(11) 1 calc R . P A 2
C19_8 C 0.3633(12) 0.5295(10) 0.0296(6) 0.0333(15) Uani 0.452(11) 1 d D U P A 2
H19_8 H 0.309973 0.512480 0.021776 0.040 Uiso 0.452(11) 1 calc R . P A 2
C20_8 C 0.3831(14) 0.5863(10) 0.0094(8) 0.0335(15) Uani 0.452(11) 1 d D U P A 2
H20_8 H 0.343008 0.607554 -0.011994 0.040 Uiso 0.452(11) 1 calc R . P A 2
C21_8 C 0.4623(15) 0.6114(10) 0.0211(10) 0.0331(15) Uani 0.452(11) 1 d D U P A 2
H21_8 H 0.475786 0.649572 0.007641 0.040 Uiso 0.452(11) 1 calc R . P A 2
C22_8 C 0.5227(13) 0.5788(9) 0.0536(8) 0.0299(11) Uani 0.452(11) 1 d D U P A 2
H22_8 H 0.575931 0.596154 0.061276 0.036 Uiso 0.452(11) 1 calc R . P A 2
O3_9 O 0.919(2) 0.3543(13) -0.0308(7) 0.077(4) Uani 0.50(2) 1 d D . P A 1
C24_9 C 0.856(3) 0.4407(19) -0.0862(19) 0.077(4) Uani 0.50(2) 1 d D . P A 1
H24A_9 H 0.832602 0.431822 -0.123208 0.115 Uiso 0.50(2) 1 calc R . P A 1
H24B_9 H 0.875105 0.481631 -0.085277 0.115 Uiso 0.50(2) 1 calc R . P A 1
H24C_9 H 0.811515 0.435110 -0.058013 0.115 Uiso 0.50(2) 1 calc R . P A 1
C25_9 C 0.930(2) 0.3990(17) -0.0737(17) 0.077(4) Uani 0.50(2) 1 d D . P A 1
H25A_9 H 0.945306 0.378646 -0.108861 0.092 Uiso 0.50(2) 1 calc R . P A 1
H25B_9 H 0.979163 0.423556 -0.062949 0.092 Uiso 0.50(2) 1 calc R . P A 1
C26_9 C 0.9942(19) 0.3191(14) -0.026(2) 0.077(4) Uani 0.50(2) 1 d D . P A 1
H26A_9 H 1.031234 0.335860 0.003593 0.092 Uiso 0.50(2) 1 calc R . P A 1
H26B_9 H 1.025507 0.319319 -0.061386 0.092 Uiso 0.50(2) 1 calc R . P A 1
C27_9 C 0.969(3) 0.2551(13) -0.010(2) 0.077(4) Uani 0.50(2) 1 d D . P A 1
H27A_9 H 0.967847 0.230887 -0.043866 0.115 Uiso 0.50(2) 1 calc R . P A 1
H27B_9 H 0.913420 0.255170 0.007407 0.115 Uiso 0.50(2) 1 calc R . P A 1
H27C_9 H 1.010717 0.238979 0.016062 0.115 Uiso 0.50(2) 1 calc R . P A 1
O3_10 O 0.907(3) 0.3518(11) -0.0307(7) 0.077(4) Uani 0.50(2) 1 d D U P A 2
C24_10 C 0.797(2) 0.405(2) -0.0914(19) 0.077(4) Uani 0.50(2) 1 d D U P A 2
H24A_10 H 0.775521 0.386432 -0.125726 0.115 Uiso 0.50(2) 1 calc R . P A 2
H24B_10 H 0.795119 0.447501 -0.095038 0.115 Uiso 0.50(2) 1 calc R . P A 2
H24C_10 H 0.761913 0.392308 -0.059827 0.115 Uiso 0.50(2) 1 calc R . P A 2
C25_10 C 0.889(2) 0.3846(15) -0.0815(7) 0.077(4) Uani 0.50(2) 1 d D U P A 2
H25A_10 H 0.906177 0.359923 -0.113624 0.092 Uiso 0.50(2) 1 calc R . P A 2
H25B_10 H 0.925094 0.420103 -0.081779 0.092 Uiso 0.50(2) 1 calc R . P A 2
C26_10 C 0.942(3) 0.2949(13) -0.0447(11) 0.077(4) Uani 0.50(2) 1 d D U P A 2
H26A_10 H 0.979436 0.298579 -0.077736 0.092 Uiso 0.50(2) 1 calc R . P A 2
H26B_10 H 0.896525 0.266887 -0.053836 0.092 Uiso 0.50(2) 1 calc R . P A 2
C27_10 C 0.994(3) 0.2716(19) 0.0057(17) 0.077(4) Uani 0.50(2) 1 d D U P A 2
H27A_10 H 1.050982 0.261653 -0.006436 0.115 Uiso 0.50(2) 1 calc R . P A 2
H27B_10 H 0.966345 0.236427 0.020908 0.115 Uiso 0.50(2) 1 calc R . P A 2
H27C_10 H 0.996465 0.302112 0.034618 0.115 Uiso 0.50(2) 1 calc R . P A 2

loop_
_atom_site_aniso_label
_atom_site_aniso_U_11
_atom_site_aniso_U_22
_atom_site_aniso_U_33
_atom_site_aniso_U_23
_atom_site_aniso_U_13
_atom_site_aniso_U_12
Rh1 0.0160(5) 0.0312(6) 0.0247(6) 0.0003(5) 0.0003(5) -0.0038(5)
Rh2 0.0148(5) 0.0232(5) 0.0238(6) 0.0002(5) -0.0044(5) 0.0008(4)
O1W 0.059(9) 0.047(6) 0.026(4) -0.012(5) -0.008(6) -0.007(6)
Cl1_3 0.039(2) 0.041(2) 0.053(5) -0.008(3) -0.009(3) 0.0027(19)
O1_3 0.018(8) 0.0326(18) 0.0303(17) 0.0039(12) 0.0021(18) 0.001(3)
O2_3 0.026(4) 0.0323(12) 0.0295(18) 0.0048(14) 0.002(2) 0.0011(16)
C1_3 0.031(3) 0.0332(12) 0.0303(17) 0.0040(11) 0.0033(16) -0.0008(13)
C2_3 0.0332(17) 0.0332(11) 0.0310(15) 0.0042(10) 0.0035(13) -0.0013(11)
C3_3 0.0330(16) 0.0324(13) 0.0312(15) 0.0045(11) 0.0039(13) -0.0013(12)
C4_3 0.0329(16) 0.0327(17) 0.0310(16) 0.0046(12) 0.0037(13) -0.0014(12)
C5_3 0.0352(15) 0.0337(12) 0.0315(18) 0.0038(12) 0.0033(14) -0.0021(10)
C6_3 0.0357(16) 0.0355(14) 0.033(4) 0.0030(17) 0.0024(19) -0.0022(12)
C7_3 0.047(3) 0.048(3) 0.097(13) -0.026(6) -0.024(5) 0.009(3)
C8_3 0.0389(18) 0.0373(16) 0.041(3) -0.0007(18) -0.0009(18) -0.0006(12)
C9_3 0.0391(18) 0.0362(14) 0.042(3) -0.0013(15) -0.0013(18) -0.0001(13)
C10_3 0.0370(17) 0.0345(13) 0.035(4) 0.0018(18) 0.002(2) -0.0010(12)
C11_3 0.034(2) 0.0323(14) 0.0310(16) 0.0048(12) 0.0045(15) -0.0012(13)
C12_3 0.040(5) 0.033(2) 0.032(2) 0.0038(19) 0.002(3) 0.001(3)
C13_3 0.050(6) 0.035(3) 0.034(2) 0.002(2) -0.002(3) 0.005(3)
C14_3 0.072(9) 0.042(3) 0.040(4) -0.005(3) -0.013(5) 0.018(5)
C15_3 0.036(6) 0.032(2) 0.029(3) 0.006(2) 0.007(3) -0.001(3)
C16_3 0.032(5) 0.032(2) 0.029(2) 0.0057(19) 0.007(3) -0.002(3)
C17_3 0.0333(17) 0.0323(14) 0.035(3) 0.0051(13) 0.0051(17) -0.0011(13)
C18_3 0.0336(18) 0.0326(14) 0.037(3) 0.0060(15) 0.0053(18) -0.0009(13)
C19_3 0.0336(18) 0.0326(14) 0.037(3) 0.0060(15) 0.0053(18) -0.0009(13)
C20_3 0.0335(18) 0.0329(17) 0.039(3) 0.0065(18) 0.0055(19) -0.0008(13)
C21_3 0.0332(17) 0.0330(17) 0.039(4) 0.0067(19) 0.0054(18) -0.0009(13)
C22_3 0.0333(17) 0.0325(17) 0.036(3) 0.0052(17) 0.0052(17) -0.0011(13)
Cl1_6 0.038(2) 0.0286(15) 0.048(2) 0.0017(14) 0.0117(17) 0.0002(16)
O1_6 0.0258(15) 0.024(4) 0.027(2) 0.007(3) -0.0012(15) -0.0007(16)
O2_6 0.0263(15) 0.026(3) 0.028(3) 0.006(3) -0.0018(13) 0.0002(15)
C1_6 0.0264(12) 0.0280(15) 0.0290(16) 0.0042(14) -0.0024(11) 0.0009(10)
C2_6 0.0265(12) 0.0289(12) 0.0298(13) 0.0037(11) -0.0026(10) 0.0011(9)
C3_6 0.0267(12) 0.0290(12) 0.0298(13) 0.0037(10) -0.0029(10) 0.0015(10)
C4_6 0.0263(13) 0.0289(11) 0.0300(14) 0.0037(10) -0.0030(12) 0.0013(10)
C5_6 0.0263(14) 0.0292(11) 0.0300(14) 0.0035(10) -0.0028(11) 0.0012(10)
C6_6 0.031(3) 0.0296(11) 0.038(3) 0.0015(13) 0.004(3) -0.0002(13)
C7_6 0.046(4) 0.0318(12) 0.056(4) -0.0048(15) 0.020(3) -0.0058(15)
C8_6 0.050(4) 0.0330(13) 0.058(4) -0.0071(17) 0.023(3) -0.0082(16)
C9_6 0.033(2) 0.0317(14) 0.038(2) -0.0017(15) 0.005(2) -0.0034(14)
C10_6 0.031(2) 0.0305(13) 0.033(2) 0.0007(13) 0.001(2) -0.0017(13)
C11_6 0.0275(14) 0.0290(15) 0.0300(13) 0.0036(11) -0.0025(11) 0.0015(11)
C12_6 0.030(2) 0.0294(16) 0.0301(14) 0.0033(13) -0.0020(14) 0.0006(14)
C13_6 0.035(3) 0.031(2) 0.0323(15) 0.0013(15) 0.0014(17) -0.0023(17)
C14_6 0.035(3) 0.031(2) 0.0332(17) 0.0011(15) 0.0021(18) -0.0022(19)
C15_6 0.034(2) 0.031(2) 0.0336(18) 0.0006(15) 0.0025(18) -0.002(2)
C16_6 0.032(6) 0.030(2) 0.032(3) 0.002(2) 0.001(4) -0.001(3)
C17_6 0.0268(12) 0.0300(14) 0.0309(17) 0.0047(14) -0.0027(11) 0.0017(10)
C18_6 0.0267(12) 0.0303(15) 0.032(3) 0.0053(16) -0.0030(12) 0.0016(11)
C19_6 0.0268(12) 0.0312(18) 0.040(4) 0.008(2) -0.0038(14) 0.0014(12)
C20_6 0.0267(13) 0.0313(18) 0.041(4) 0.008(2) -0.0034(16) 0.0016(12)
C21_6 0.0267(14) 0.0311(17) 0.041(5) 0.008(2) -0.0033(17) 0.0016(11)
C22_6 0.0266(13) 0.0301(14) 0.033(3) 0.0052(15) -0.0025(14) 0.0018(11)
Cl1_2 0.0234(17) 0.036(2) 0.0297(14) 0.0043(15) 0.0021(11) 0.0008(16)
O1_2 0.020(5) 0.0274(13) 0.025(3) 0.0002(14) -0.003(3) 0.0020(14)
O2_2 0.018(4) 0.0275(17) 0.0255(16) 0.0002(13) -0.004(2) 0.003(2)
C1_2 0.0271(17) 0.0277(12) 0.0274(15) -0.0004(9) 0.0002(11) 0.0011(9)
C2_2 0.0283(13) 0.0276(12) 0.0279(11) -0.0004(8) 0.0005(8) 0.0008(8)
C3_2 0.0299(13) 0.0278(13) 0.0281(12) -0.0006(8) 0.0002(9) 0.0007(9)
C4_2 0.0295(13) 0.0276(14) 0.0277(14) -0.0006(11) 0.0006(9) 0.0012(9)
C5_2 0.027(2) 0.027(2) 0.0277(17) 0.0002(13) 0.0002(11) 0.0002(14)
C6_2 0.027(4) 0.031(15) 0.030(3) 0.004(6) 0.002(3) 0.001(7)
C7_2 0.0323(18) 0.059(7) 0.0303(12) 0.009(2) 0.0036(12) 0.013(3)
C8_2 0.0323(18) 0.059(7) 0.0303(12) 0.009(2) 0.0036(12) 0.013(3)
C9_2 0.0323(18) 0.059(7) 0.0303(12) 0.009(2) 0.0036(12) 0.013(3)
C10_2 0.0323(18) 0.059(7) 0.0303(12) 0.009(2) 0.0036(12) 0.013(3)
C11_2 0.025(8) 0.026(5) 0.029(2) -0.001(2) 0.000(3) -0.003(5)
C12_2 0.027(3) 0.027(2) 0.0278(13) -0.0012(12) -0.0007(15) -0.001(2)
C13_2 0.045(17) 0.031(9) 0.028(3) -0.002(4) 0.000(4) 0.005(10)
C14_2 0.030(4) 0.030(4) 0.029(3) 0.000(2) 0.000(3) -0.001(3)
C15_2 0.036(14) 0.032(9) 0.029(3) 0.000(4) 0.001(5) 0.002(10)
C16_2 0.029(3) 0.029(3) 0.029(3) 0.0000(14) 0.0000(14) -0.0001(14)
C17_2 0.030(4) 0.028(7) 0.031(6) 0.000(5) 0.001(4) 0.001(5)
C18_2 0.0314(15) 0.032(2) 0.033(3) 0.003(2) -0.0009(15) -0.0015(13)
C19_2 0.0318(15) 0.034(2) 0.036(3) 0.005(2) -0.0015(15) -0.0024(14)
C20_2 0.0325(15) 0.044(4) 0.051(7) 0.017(5) -0.005(2) -0.0052(16)
C21_2 0.0325(15) 0.044(4) 0.051(7) 0.017(5) -0.005(2) -0.0052(16)
C22_2 0.031(4) 0.023(11) 0.036(9) 0.001(8) -0.001(5) 0.001(6)
Cl1_4 0.032(2) 0.0349(16) 0.037(4) 0.0009(18) -0.002(2) -0.0041(16)
O1_4 0.018(8) 0.0326(18) 0.0303(17) 0.0039(12) 0.0021(18) 0.001(3)
O2_4 0.026(4) 0.0323(12) 0.0295(18) 0.0048(14) 0.002(2) 0.0011(16)
C1_4 0.031(3) 0.0332(12) 0.0303(17) 0.0040(11) 0.0033(16) -0.0008(13)
C2_4 0.0330(19) 0.0332(12) 0.0310(15) 0.0041(11) 0.0036(13) -0.0012(12)
C3_4 0.0330(16) 0.0324(13) 0.0312(15) 0.0045(11) 0.0039(13) -0.0013(12)
C4_4 0.0329(16) 0.0327(17) 0.0310(16) 0.0046(12) 0.0037(13) -0.0014(12)
C5_4 0.0352(15) 0.0337(12) 0.0315(18) 0.0038(12) 0.0033(14) -0.0021(10)
C6_4 0.0357(16) 0.0355(14) 0.033(4) 0.0030(17) 0.0024(19) -0.0022(12)
C7_4 0.038(2) 0.0368(16) 0.040(3) -0.0004(16) -0.001(2) -0.0009(13)
C8_4 0.040(2) 0.0373(16) 0.042(3) -0.0011(17) -0.002(2) -0.0002(14)
C9_4 0.0391(18) 0.0362(14) 0.042(3) -0.0013(15) -0.0013(18) -0.0001(13)
C10_4 0.0370(17) 0.0345(13) 0.035(4) 0.0018(18) 0.002(2) -0.0010(12)
C11_4 0.034(2) 0.0323(14) 0.0310(16) 0.0048(12) 0.0045(15) -0.0012(13)
C12_4 0.040(5) 0.033(2) 0.032(2) 0.0038(19) 0.002(3) 0.001(3)
C13_4 0.050(6) 0.035(3) 0.034(2) 0.002(2) -0.002(3) 0.005(3)
C14_4 0.049(9) 0.035(4) 0.032(3) 0.003(3) 0.001(4) 0.005(6)
C15_4 0.036(6) 0.032(2) 0.029(3) 0.006(2) 0.007(3) -0.001(3)
C16_4 0.032(5) 0.032(2) 0.029(2) 0.0057(19) 0.007(3) -0.002(3)
C17_4 0.0333(17) 0.0323(14) 0.035(3) 0.0051(13) 0.0051(17) -0.0011(13)
C18_4 0.0336(18) 0.0326(14) 0.037(3) 0.0060(15) 0.0053(18) -0.0009(13)
C19_4 0.0336(18) 0.0326(14) 0.037(3) 0.0060(15) 0.0053(18) -0.0009(13)
C20_4 0.0335(18) 0.0329(17) 0.039(3) 0.0065(18) 0.0055(19) -0.0008(13)
C21_4 0.0332(17) 0.0330(17) 0.039(4) 0.0067(19) 0.0054(18) -0.0009(13)
C22_4 0.0333(17) 0.0325(17) 0.036(3) 0.0052(17) 0.0052(17) -0.0011(13)
Cl1_1 0.0234(17) 0.036(2) 0.0297(14) 0.0043(15) 0.0021(11) 0.0008(16)
O1_1 0.020(5) 0.0274(13) 0.025(3) 0.0002(14) -0.003(3) 0.0020(14)
O2_1 0.018(4) 0.0275(17) 0.0255(16) 0.0002(13) -0.004(2) 0.003(2)
C1_1 0.0271(17) 0.0277(12) 0.0274(15) -0.0004(9) 0.0002(11) 0.0011(9)
C2_1 0.0283(13) 0.0276(12) 0.0279(11) -0.0004(8) 0.0005(8) 0.0008(8)
C3_1 0.0299(13) 0.0278(13) 0.0281(12) -0.0006(8) 0.0002(9) 0.0007(9)
C4_1 0.0295(13) 0.0276(14) 0.0277(14) -0.0006(11) 0.0006(9) 0.0012(9)
C5_1 0.0270(12) 0.0277(14) 0.0276(11) -0.0004(8) -0.0002(8) 0.0004(9)
C6_1 0.0270(12) 0.0272(19) 0.0279(12) -0.0003(10) 0.0000(8) 0.0002(10)
C7_1 0.0323(18) 0.059(7) 0.0303(12) 0.009(2) 0.0036(12) 0.013(3)
C8_1 0.0323(18) 0.059(7) 0.0303(12) 0.009(2) 0.0036(12) 0.013(3)
C9_1 0.0323(18) 0.059(7) 0.0303(12) 0.009(2) 0.0036(12) 0.013(3)
C10_1 0.0323(18) 0.059(7) 0.0303(12) 0.009(2) 0.0036(12) 0.013(3)
C11_1 0.0295(18) 0.0283(16) 0.0281(12) -0.0005(9) 0.0002(9) 0.0005(14)
C12_1 0.027(3) 0.027(2) 0.0278(13) -0.0012(12) -0.0007(15) -0.001(2)
C13_1 0.031(8) 0.030(4) 0.0279(13) -0.0007(14) -0.0002(18) 0.002(6)
C14_1 0.041(7) 0.036(4) 0.0285(15) 0.0012(15) 0.0020(19) 0.010(5)
C15_1 0.028(2) 0.0284(18) 0.0283(13) -0.0002(9) 0.0002(9) -0.0001(12)
C16_1 0.0284(19) 0.0281(17) 0.0283(13) -0.0002(9) 0.0002(9) -0.0002(12)
C17_1 0.0309(14) 0.0287(16) 0.027(2) -0.0013(13) 0.0003(12) -0.0005(11)
C18_1 0.0314(15) 0.032(2) 0.033(3) 0.003(2) -0.0009(15) -0.0015(13)
C19_1 0.0318(15) 0.034(2) 0.036(3) 0.005(2) -0.0015(15) -0.0024(14)
C20_1 0.0325(15) 0.044(4) 0.051(7) 0.017(5) -0.005(2) -0.0052(16)
C21_1 0.0325(15) 0.044(4) 0.051(7) 0.017(5) -0.005(2) -0.0052(16)
C22_1 0.0321(15) 0.044(6) 0.053(10) 0.019(8) -0.005(3) -0.005(2)
Cl1_5 0.038(2) 0.0286(15) 0.048(2) 0.0017(14) 0.0117(17) 0.0002(16)
O1_5 0.0258(15) 0.024(4) 0.027(2) 0.007(3) -0.0012(15) -0.0007(16)
O2_5 0.0263(15) 0.026(3) 0.028(3) 0.006(3) -0.0018(13) 0.0002(15)
C1_5 0.0264(12) 0.0280(15) 0.0290(16) 0.0042(14) -0.0024(11) 0.0009(10)
C2_5 0.0265(12) 0.0289(12) 0.0298(13) 0.0037(11) -0.0026(10) 0.0011(9)
C3_5 0.0267(12) 0.0290(12) 0.0298(13) 0.0037(10) -0.0029(10) 0.0015(10)
C4_5 0.0263(13) 0.0289(11) 0.0300(14) 0.0037(10) -0.0030(12) 0.0013(10)
C5_5 0.0263(14) 0.0292(11) 0.0300(14) 0.0035(10) -0.0028(11) 0.0012(10)
C6_5 0.031(3) 0.0296(11) 0.038(3) 0.0015(13) 0.004(3) -0.0002(13)
C7_5 0.046(4) 0.0318(12) 0.056(4) -0.0048(15) 0.020(3) -0.0058(15)
C8_5 0.050(4) 0.0330(13) 0.058(4) -0.0071(17) 0.023(3) -0.0082(16)
C9_5 0.033(2) 0.0317(14) 0.038(2) -0.0017(15) 0.005(2) -0.0034(14)
C10_5 0.044(5) 0.0319(14) 0.048(5) -0.004(2) 0.015(5) -0.0059(19)
C11_5 0.0275(14) 0.0290(15) 0.0300(13) 0.0036(11) -0.0025(11) 0.0015(11)
C12_5 0.030(2) 0.0294(16) 0.0301(14) 0.0033(13) -0.0020(14) 0.0006(14)
C13_5 0.035(3) 0.031(2) 0.0323(15) 0.0013(15) 0.0014(17) -0.0023(17)
C14_5 0.035(3) 0.031(2) 0.0332(17) 0.0011(15) 0.0021(18) -0.0022(19)
C15_5 0.034(2) 0.031(2) 0.0336(18) 0.0006(15) 0.0025(18) -0.002(2)
C16_5 0.054(5) 0.055(5) 0.042(2) -0.013(3) 0.015(3) -0.025(5)
C17_5 0.0268(12) 0.0300(14) 0.0309(17) 0.0047(14) -0.0027(11) 0.0017(10)
C18_5 0.0267(12) 0.0303(15) 0.032(3) 0.0053(16) -0.0030(12) 0.0016(11)
C19_5 0.0268(12) 0.0312(18) 0.040(4) 0.008(2) -0.0038(14) 0.0014(12)
C20_5 0.0267(13) 0.0313(18) 0.041(4) 0.008(2) -0.0034(16) 0.0016(12)
C21_5 0.0267(14) 0.0311(17) 0.041(5) 0.008(2) -0.0033(17) 0.0016(11)
C22_5 0.0266(13) 0.0301(14) 0.033(3) 0.0052(15) -0.0025(14) 0.0018(11)
Cl1_7 0.059(3) 0.048(2) 0.0332(16) 0.0039(15) -0.0099(17) -0.019(2)
O1_7 0.0234(16) 0.031(3) 0.0309(13) -0.0015(16) -0.0011(11) 0.0043(16)
O2_7 0.0229(16) 0.029(4) 0.0307(13) -0.0008(16) -0.0006(11) 0.0032(18)
C1_7 0.0234(13) 0.031(3) 0.0310(12) -0.0016(13) -0.0010(10) 0.0043(12)
C2_7 0.0234(13) 0.0323(14) 0.0315(11) -0.0019(10) -0.0012(9) 0.0045(11)
C3_7 0.0234(13) 0.0321(13) 0.0313(11) -0.0019(10) -0.0013(9) 0.0044(11)
C4_7 0.0233(14) 0.0321(13) 0.0315(12) -0.0020(10) -0.0013(10) 0.0043(11)
C5_7 0.0230(17) 0.0333(16) 0.0314(11) -0.0019(10) -0.0010(10) 0.0043(13)
C6_7 0.038(2) 0.0387(18) 0.0321(11) 0.0002(10) -0.0044(11) -0.0045(17)
C7_7 0.038(2) 0.0387(18) 0.0321(11) 0.0002(10) -0.0044(11) -0.0045(17)
C8_7 0.038(2) 0.0387(18) 0.0321(11) 0.0002(10) -0.0044(11) -0.0045(17)
C9_7 0.038(2) 0.0387(18) 0.0321(11) 0.0002(10) -0.0044(11) -0.0045(17)
C10_7 0.038(2) 0.0387(18) 0.0321(11) 0.0002(10) -0.0044(11) -0.0045(17)
C11_7 0.0248(15) 0.0319(15) 0.0312(12) -0.0016(11) -0.0013(10) 0.0039(12)
C12_7 0.027(2) 0.033(2) 0.0318(12) -0.0026(13) -0.0002(13) 0.0019(18)
C13_7 0.030(3) 0.036(4) 0.0321(13) -0.0036(18) 0.0008(16) -0.001(3)
C14_7 0.035(4) 0.044(6) 0.0327(18) -0.006(3) 0.002(2) -0.007(5)
C15_7 0.029(3) 0.037(4) 0.0311(16) -0.002(2) -0.0008(16) -0.001(3)
C16_7 0.026(2) 0.034(3) 0.0310(15) -0.0016(18) -0.0014(15) 0.002(3)
C17_7 0.0232(14) 0.0332(14) 0.0314(15) -0.0011(12) -0.0008(11) 0.0046(11)
C18_7 0.0239(15) 0.0339(15) 0.033(3) 0.0003(15) -0.0020(15) 0.0038(13)
C19_7 0.0245(15) 0.0359(18) 0.039(3) 0.004(2) -0.0041(18) 0.0026(14)
C20_7 0.0236(17) 0.0359(18) 0.041(3) 0.004(2) -0.0036(18) 0.0029(14)
C21_7 0.0231(18) 0.0353(17) 0.041(4) 0.0034(19) -0.0030(19) 0.0035(13)
C22_7 0.0224(16) 0.0333(14) 0.034(2) -0.0003(14) -0.0007(14) 0.0048(11)
Cl1_8 0.059(3) 0.048(2) 0.0332(16) 0.0039(15) -0.0099(17) -0.019(2)
O1_8 0.0234(16) 0.031(3) 0.0309(13) -0.0015(16) -0.0011(11) 0.0043(16)
O2_8 0.0229(16) 0.029(4) 0.0307(13) -0.0008(16) -0.0006(11) 0.0032(18)
C1_8 0.0234(13) 0.031(3) 0.0310(12) -0.0016(13) -0.0010(10) 0.0043(12)
C2_8 0.0234(13) 0.0323(14) 0.0315(11) -0.0019(10) -0.0012(9) 0.0045(11)
C3_8 0.0234(14) 0.0321(13) 0.0313(11) -0.0019(10) -0.0013(10) 0.0044(11)
C4_8 0.0233(14) 0.0321(13) 0.0315(12) -0.0020(10) -0.0013(10) 0.0043(11)
C5_8 0.0244(16) 0.0308(16) 0.0315(11) -0.0019(10) -0.0016(10) 0.0056(13)
C6_8 0.047(7) 0.041(4) 0.0325(11) 0.0013(14) -0.0062(16) -0.010(5)
C7_8 0.038(2) 0.0387(18) 0.0321(11) 0.0002(10) -0.0044(11) -0.0045(17)
C8_8 0.038(2) 0.0387(18) 0.0321(11) 0.0002(10) -0.0044(11) -0.0045(17)
C9_8 0.038(2) 0.0387(18) 0.0321(11) 0.0002(10) -0.0044(11) -0.0045(17)
C10_8 0.030(3) 0.034(2) 0.0318(11) -0.0011(11) -0.0027(12) 0.001(2)
C11_8 0.0248(15) 0.0319(15) 0.0312(12) -0.0016(11) -0.0013(10) 0.0039(12)
C12_8 0.027(2) 0.033(2) 0.0318(12) -0.0026(13) -0.0002(13) 0.0019(18)
C13_8 0.030(3) 0.036(4) 0.0321(13) -0.0036(18) 0.0008(16) -0.001(3)
C14_8 0.032(4) 0.039(6) 0.0321(18) -0.004(3) 0.001(2) -0.004(5)
C15_8 0.029(3) 0.037(4) 0.0311(16) -0.002(2) -0.0008(16) -0.001(3)
C16_8 0.026(2) 0.034(3) 0.0310(15) -0.0016(18) -0.0014(15) 0.002(3)
C17_8 0.0232(14) 0.0332(14) 0.0314(15) -0.0011(12) -0.0008(11) 0.0046(11)
C18_8 0.0239(15) 0.0339(15) 0.033(3) 0.0003(15) -0.0020(15) 0.0038(13)
C19_8 0.0245(15) 0.0359(18) 0.039(3) 0.004(2) -0.0041(18) 0.0026(14)
C20_8 0.0236(17) 0.0359(18) 0.041(3) 0.004(2) -0.0036(18) 0.0029(14)
C21_8 0.0231(18) 0.0353(17) 0.041(4) 0.0034(19) -0.0030(19) 0.0035(13)
C22_8 0.0224(16) 0.0333(14) 0.034(2) -0.0003(14) -0.0007(14) 0.0048(11)
O3_9 0.079(5) 0.077(5) 0.074(4) -0.003(3) -0.001(3) 0.000(3)
C24_9 0.079(5) 0.077(5) 0.074(4) -0.003(3) -0.001(3) 0.000(3)
C25_9 0.079(5) 0.077(5) 0.074(4) -0.003(3) -0.001(3) 0.000(3)
C26_9 0.079(5) 0.077(5) 0.074(4) -0.003(3) -0.001(3) 0.000(3)
C27_9 0.079(5) 0.077(5) 0.074(4) -0.003(3) -0.001(3) 0.000(3)
O3_10 0.079(5) 0.077(5) 0.074(4) -0.003(3) -0.001(3) 0.000(3)
C24_10 0.079(5) 0.077(5) 0.074(4) -0.003(3) -0.001(3) 0.000(3)
C25_10 0.079(5) 0.077(5) 0.074(4) -0.003(3) -0.001(3) 0.000(3)
C26_10 0.079(5) 0.077(5) 0.074(4) -0.003(3) -0.001(3) 0.000(3)
C27_10 0.079(5) 0.077(5) 0.074(4) -0.003(3) -0.001(3) 0.000(3)

loop_
_atom_type_symbol
_atom_type_description
_atom_type_scat_dispersion_real
_atom_type_scat_dispersion_imag
_atom_type_scat_source
C C 0.0033 0.0016 'International Tables Vol C Tables 4.2.6.8 and 6.1.1.4'
H H 0.0000 0.0000 'International Tables Vol C Tables 4.2.6.8 and 6.1.1.4'
Cl Cl 0.1484 0.1585 'International Tables Vol C Tables 4.2.6.8 and 6.1.1.4'
O O 0.0106 0.0060 'International Tables Vol C Tables 4.2.6.8 and 6.1.1.4'
Rh Rh -1.1178 0.9187 'International Tables Vol C Tables 4.2.6.8 and 6.1.1.4'

loop_
_geom_angle_atom_site_label_1
_geom_angle_atom_site_label_2
_geom_angle_atom_site_label_3
_geom_angle
O1_3 Rh1 Rh2 84.7(7)
O1_3 Rh1 O1_5 85.9(19)
O1_3 Rh1 O3_9 101.4(11)
O1_6 Rh1 Rh2 90.4(7)
O1_6 Rh1 O1_2 87.5(17)
O1_6 Rh1 O1_4 95.8(14)
O1_6 Rh1 O1_8 173.1(13)
O1_6 Rh1 O3_10 92.6(11)
O1_2 Rh1 Rh2 91.1(5)
O1_2 Rh1 O1_4 176.7(16)
O1_2 Rh1 O1_8 86.9(16)
O1_2 Rh1 O3_10 85.2(9)
O1_4 Rh1 Rh2 89.0(5)
O1_4 Rh1 O1_8 89.7(13)
O1_4 Rh1 O3_10 94.4(9)
O1_1 Rh1 Rh2 85.0(5)
O1_1 Rh1 O1_3 169.0(10)
O1_1 Rh1 O1_5 89.6(16)
O1_1 Rh1 O3_9 88.9(9)
O1_5 Rh1 Rh2 85.6(6)
O1_5 Rh1 O3_9 93.9(9)
O1_7 Rh1 Rh2 88.8(5)
O1_7 Rh1 O1_3 89.9(19)
O1_7 Rh1 O1_1 93.6(15)
O1_7 Rh1 O1_5 173.3(9)
O1_7 Rh1 O3_9 92.1(9)
O1_8 Rh1 Rh2 85.6(5)
O1_8 Rh1 O3_10 91.1(10)
O3_9 Rh1 Rh2 173.9(8)
O3_10 Rh1 Rh2 175.2(5)
O1W Rh2 Rh1 176.4(3)
O2_3 Rh2 Rh1 91.1(8)
O2_3 Rh2 O1W 85.5(9)
O2_3 Rh2 O2_1 179(2)
O2_3 Rh2 O2_5 87(2)
O2_3 Rh2 O2_7 90(2)
O2_6 Rh2 Rh1 85.2(6)
O2_6 Rh2 O1W 95.9(7)
O2_6 Rh2 O2_2 87.6(16)
O2_2 Rh2 Rh1 84.3(6)
O2_2 Rh2 O1W 99.1(6)
O2_4 Rh2 Rh1 85.6(5)
O2_4 Rh2 O1W 91.0(6)
O2_4 Rh2 O2_6 91.7(15)
O2_4 Rh2 O2_2 169.9(8)
O2_4 Rh2 O2_8 89.9(11)
O2_1 Rh2 Rh1 89.7(6)
O2_1 Rh2 O1W 93.7(6)
O2_5 Rh2 Rh1 90.4(6)
O2_5 Rh2 O1W 90.5(6)
O2_5 Rh2 O2_1 94.1(15)
O2_7 Rh2 Rh1 87.3(4)
O2_7 Rh2 O1W 91.6(5)
O2_7 Rh2 O2_1 89.4(12)
O2_7 Rh2 O2_5 175.8(11)
O2_8 Rh2 Rh1 89.53(5)
O2_8 Rh2 O1W 89.5(3)
O2_8 Rh2 O2_6 174.4(7)
O2_8 Rh2 O2_2 89.9(12)
Rh2 O1W H1WA 127.9
Rh2 O1W H1WB 127.5
H1WA O1W H1WB 104.6
C1_3 O1_3 Rh1 120.6(12)
C1_3 O2_3 Rh2 116.3(13)
O1_3 C1_3 C2_3 119.6(14)
O2_3 C1_3 O1_3 125.0(15)
O2_3 C1_3 C2_3 115.0(13)
C1_3 C2_3 C3_3 118.0(13)
C1_3 C2_3 C4_3 115.5(14)
C1_3 C2_3 C5_3 120.3(10)
C4_3 C2_3 C3_3 56.4(7)
C5_3 C2_3 C3_3 113.6(8)
C5_3 C2_3 C4_3 117.0(12)
C4_3 C3_3 C2_3 60.2(7)
C4_3 C3_3 C11_3 120.2(12)
C4_3 C3_3 C17_3 118.8(14)
C11_3 C3_3 C2_3 123.7(11)
C11_3 C3_3 C17_3 109.9(9)
C17_3 C3_3 C2_3 116.4(11)
C2_3 C4_3 H4A_3 117.4
C2_3 C4_3 H4B_3 117.4
C3_3 C4_3 C2_3 63.3(7)
C3_3 C4_3 H4A_3 117.4
C3_3 C4_3 H4B_3 117.4
H4A_3 C4_3 H4B_3 114.5
C6_3 C5_3 C2_3 121.1(12)
C6_3 C5_3 C10_3 118.7(12)
C10_3 C5_3 C2_3 120.2(13)
C5_3 C6_3 Cl1_3 121.1(10)
C5_3 C6_3 C7_3 121.1(12)
C7_3 C6_3 Cl1_3 117.8(11)
C6_3 C7_3 H7_3 120.1
C8_3 C7_3 C6_3 119.7(15)
C8_3 C7_3 H7_3 120.1
C7_3 C8_3 H8_3 120.1
C7_3 C8_3 C9_3 119.9(16)
C9_3 C8_3 H8_3 120.1
C8_3 C9_3 H9_3 119.8
C8_3 C9_3 C10_3 120.5(15)
C10_3 C9_3 H9_3 119.8
C5_3 C10_3 C9_3 120.1(14)
C5_3 C10_3 H10_3 119.9
C9_3 C10_3 H10_3 119.9
C12_3 C11_3 C3_3 119.0(13)
C12_3 C11_3 C16_3 117.7(13)
C16_3 C11_3 C3_3 123.3(14)
C11_3 C12_3 H12_3 118.9
C13_3 C12_3 C11_3 122.1(13)
C13_3 C12_3 H12_3 118.9
C12_3 C13_3 H13_3 120.2
C14_3 C13_3 C12_3 119.6(15)
C14_3 C13_3 H13_3 120.2
C13_3 C14_3 H14_3 120.0
C15_3 C14_3 C13_3 119.9(16)
C15_3 C14_3 H14_3 120.0
C14_3 C15_3 H15_3 119.8
C14_3 C15_3 C16_3 120.4(16)
C16_3 C15_3 H15_3 119.8
C11_3 C16_3 C15_3 120.2(15)
C11_3 C16_3 H16_3 119.9
C15_3 C16_3 H16_3 119.9
C18_3 C17_3 C3_3 121.0(13)
C22_3 C17_3 C3_3 121.6(13)
C22_3 C17_3 C18_3 117.3(13)
C17_3 C18_3 H18_3 119.3
C19_3 C18_3 C17_3 121.3(14)
C19_3 C18_3 H18_3 119.3
C18_3 C19_3 H19_3 120.1
C20_3 C19_3 C18_3 119.8(15)
C20_3 C19_3 H19_3 120.1
C19_3 C20_3 H20_3 119.8
C21_3 C20_3 C19_3 120.4(15)
C21_3 C20_3 H20_3 119.8
C20_3 C21_3 H21_3 120.6
C20_3 C21_3 C22_3 118.9(16)
C22_3 C21_3 H21_3 120.6
C17_3 C22_3 C21_3 122.3(15)
C17_3 C22_3 H22_3 118.9
C21_3 C22_3 H22_3 118.9
C1_6 O1_6 Rh1 117.4(16)
C1_6 O2_6 Rh2 117.9(18)
O1_6 C1_6 C2_6 114.1(14)
O2_6 C1_6 O1_6 125.6(15)
O2_6 C1_6 C2_6 119.4(14)
C1_6 C2_6 C3_6 119.0(12)
C1_6 C2_6 C4_6 113.6(13)
C4_6 C2_6 C3_6 57.4(6)
C5_6 C2_6 C1_6 115.2(10)
C5_6 C2_6 C3_6 118.7(9)
C5_6 C2_6 C4_6 120.8(12)
C4_6 C3_6 C2_6 60.0(6)
C4_6 C3_6 C11_6 122.1(12)
C4_6 C3_6 C17_6 114.3(12)
C11_6 C3_6 C2_6 124.6(9)
C11_6 C3_6 C17_6 109.6(10)
C17_6 C3_6 C2_6 118.3(11)
C2_6 C4_6 H4A_6 117.5
C2_6 C4_6 H4B_6 117.5
C3_6 C4_6 C2_6 62.6(7)
C3_6 C4_6 H4A_6 117.5
C3_6 C4_6 H4B_6 117.5
H4A_6 C4_6 H4B_6 114.6
C6_6 C5_6 C2_6 120.8(11)
C10_6 C5_6 C2_6 122.2(13)
C10_6 C5_6 C6_6 117.0(11)
C5_6 C6_6 Cl1_6 121.6(10)
C5_6 C6_6 C7_6 122.2(11)
C7_6 C6_6 Cl1_6 116.2(11)
C6_6 C7_6 H7_6 120.1
C8_6 C7_6 C6_6 119.8(14)
C8_6 C7_6 H7_6 120.1
C7_6 C8_6 H8_6 120.3
C7_6 C8_6 C9_6 119.3(15)
C9_6 C8_6 H8_6 120.3
C8_6 C9_6 H9_6 119.6
C8_6 C9_6 C10_6 120.8(15)
C10_6 C9_6 H9_6 119.6
C5_6 C10_6 C9_6 120.9(14)
C5_6 C10_6 H10_6 119.6
C9_6 C10_6 H10_6 119.6
C12_6 C11_6 C3_6 121.0(12)
C12_6 C11_6 C16_6 116.9(12)
C16_6 C11_6 C3_6 122.1(13)
C11_6 C12_6 H12_6 118.7
C11_6 C12_6 C13_6 122.7(13)
C13_6 C12_6 H12_6 118.7
C12_6 C13_6 H13_6 120.2
C14_6 C13_6 C12_6 119.6(14)
C14_6 C13_6 H13_6 120.2
C13_6 C14_6 H14_6 120.1
C15_6 C14_6 C13_6 119.8(15)
C15_6 C14_6 H14_6 120.1
C14_6 C15_6 H15_6 120.0
C14_6 C15_6 C16_6 120.0(15)
C16_6 C15_6 H15_6 120.0
C11_6 C16_6 H16_6 119.5
C15_6 C16_6 C11_6 121.0(14)
C15_6 C16_6 H16_6 119.5
C18_6 C17_6 C3_6 119.0(13)
C22_6 C17_6 C3_6 122.8(13)
C22_6 C17_6 C18_6 118.1(12)
C17_6 C18_6 H18_6 119.3
C19_6 C18_6 C17_6 121.4(14)
C19_6 C18_6 H18_6 119.3
C18_6 C19_6 H19_6 120.7
C20_6 C19_6 C18_6 118.5(14)
C20_6 C19_6 H19_6 120.7
C19_6 C20_6 H20_6 119.5
C21_6 C20_6 C19_6 121.1(14)
C21_6 C20_6 H20_6 119.5
C20_6 C21_6 H21_6 120.7
C20_6 C21_6 C22_6 118.7(15)
C22_6 C21_6 H21_6 120.7
C17_6 C22_6 C21_6 121.4(14)
C17_6 C22_6 H22_6 119.3
C21_6 C22_6 H22_6 119.3
C1_2 O1_2 Rh1 115.6(10)
C1_2 O2_2 Rh2 121.3(11)
O1_2 C1_2 C2_2 113.4(11)
O2_2 C1_2 O1_2 124.8(13)
O2_2 C1_2 C2_2 121.8(12)
C1_2 C2_2 C3_2 120.1(12)
C1_2 C2_2 C4_2 115.8(14)
C1_2 C2_2 C5_2 117.7(9)
C4_2 C2_2 C3_2 56.7(6)
C5_2 C2_2 C3_2 115.8(8)
C5_2 C2_2 C4_2 116.5(12)
C4_2 C3_2 C2_2 60.1(7)
C4_2 C3_2 C11_2 119.7(12)
C4_2 C3_2 C17_2 119.7(12)
C11_2 C3_2 C2_2 125.0(11)
C11_2 C3_2 C17_2 110.2(10)
C17_2 C3_2 C2_2 114.4(8)
C2_2 C4_2 H4A_2 117.4
C2_2 C4_2 H4B_2 117.4
C3_2 C4_2 C2_2 63.3(7)
C3_2 C4_2 H4A_2 117.4
C3_2 C4_2 H4B_2 117.4
H4A_2 C4_2 H4B_2 114.5
C6_2 C5_2 C2_2 120.9(12)
C10_2 C5_2 C2_2 121.9(12)
C10_2 C5_2 C6_2 117.2(12)
C5_2 C6_2 Cl1_2 120.7(10)
C5_2 C6_2 C7_2 121.6(11)
C7_2 C6_2 Cl1_2 117.8(10)
C6_2 C7_2 H7_2 119.8
C8_2 C7_2 C6_2 120.4(14)
C8_2 C7_2 H7_2 119.8
C7_2 C8_2 H8_2 120.5
C7_2 C8_2 C9_2 119.1(15)
C9_2 C8_2 H8_2 120.5
C8_2 C9_2 H9_2 119.8
C8_2 C9_2 C10_2 120.4(15)
C10_2 C9_2 H9_2 119.8
C5_2 C10_2 C9_2 121.4(14)
C5_2 C10_2 H10_2 119.3
C9_2 C10_2 H10_2 119.3
C12_2 C11_2 C3_2 119.1(13)
C12_2 C11_2 C16_2 117.4(13)
C16_2 C11_2 C3_2 123.2(13)
C11_2 C12_2 H12_2 118.8
C13_2 C12_2 C11_2 122.4(14)
C13_2 C12_2 H12_2 118.8
C12_2 C13_2 H13_2 120.3
C14_2 C13_2 C12_2 119.3(15)
C14_2 C13_2 H13_2 120.3
C13_2 C14_2 H14_2 120.0
C15_2 C14_2 C13_2 120.0(15)
C15_2 C14_2 H14_2 120.0
C14_2 C15_2 H15_2 120.0
C14_2 C15_2 C16_2 120.1(15)
C16_2 C15_2 H15_2 120.0
C11_2 C16_2 H16_2 119.8
C15_2 C16_2 C11_2 120.5(14)
C15_2 C16_2 H16_2 119.8
C18_2 C17_2 C3_2 121.6(11)
C22_2 C17_2 C3_2 121.6(11)
C22_2 C17_2 C18_2 116.7(12)
C17_2 C18_2 H18_2 118.8
C19_2 C18_2 C17_2 122.5(14)
C19_2 C18_2 H18_2 118.8
C18_2 C19_2 H19_2 120.6
C20_2 C19_2 C18_2 118.8(14)
C20_2 C19_2 H19_2 120.6
C19_2 C20_2 H20_2 119.7
C21_2 C20_2 C19_2 120.6(14)
C21_2 C20_2 H20_2 119.7
C20_2 C21_2 H21_2 120.3
C20_2 C21_2 C22_2 119.4(15)
C22_2 C21_2 H21_2 120.3
C17_2 C22_2 C21_2 122.0(14)
C17_2 C22_2 H22_2 119.0
C21_2 C22_2 H22_2 119.0
C1_4 O1_4 Rh1 114.9(9)
C1_4 O2_4 Rh2 120.3(11)
O1_4 C1_4 C2_4 115.0(11)
O2_4 C1_4 O1_4 125.3(12)
O2_4 C1_4 C2_4 119.4(12)
C1_4 C2_4 C3_4 119.7(11)
C1_4 C2_4 C4_4 112.6(12)
C4_4 C2_4 C3_4 56.7(6)
C5_4 C2_4 C1_4 117.0(10)
C5_4 C2_4 C3_4 116.7(10)
C5_4 C2_4 C4_4 120.4(12)
C4_4 C3_4 C2_4 60.6(7)
C4_4 C3_4 C11_4 123.4(10)
C4_4 C3_4 C17_4 115.6(11)
C11_4 C3_4 C2_4 125.9(9)
C11_4 C3_4 C17_4 107.4(7)
C17_4 C3_4 C2_4 117.6(10)
C2_4 C4_4 H4A_4 117.5
C2_4 C4_4 H4B_4 117.5
C3_4 C4_4 C2_4 62.7(7)
C3_4 C4_4 H4A_4 117.5
C3_4 C4_4 H4B_4 117.5
H4A_4 C4_4 H4B_4 114.6
C6_4 C5_4 C2_4 121.1(11)
C10_4 C5_4 C2_4 121.9(12)
C10_4 C5_4 C6_4 116.5(11)
C5_4 C6_4 Cl1_4 122.0(9)
C5_4 C6_4 C7_4 122.0(11)
C7_4 C6_4 Cl1_4 116.0(9)
C6_4 C7_4 H7_4 120.2
C8_4 C7_4 C6_4 119.7(14)
C8_4 C7_4 H7_4 120.2
C7_4 C8_4 H8_4 120.0
C7_4 C8_4 C9_4 120.1(14)
C9_4 C8_4 H8_4 120.0
C8_4 C9_4 H9_4 120.3
C8_4 C9_4 C10_4 119.4(14)
C10_4 C9_4 H9_4 120.3
C5_4 C10_4 C9_4 122.3(14)
C5_4 C10_4 H10_4 118.9
C9_4 C10_4 H10_4 118.9
C12_4 C11_4 C3_4 119.4(11)
C12_4 C11_4 C16_4 117.6(12)
C16_4 C11_4 C3_4 123.1(12)
C11_4 C12_4 H12_4 119.1
C13_4 C12_4 C11_4 121.8(12)
C13_4 C12_4 H12_4 119.1
C12_4 C13_4 H13_4 120.0
C14_4 C13_4 C12_4 120.0(13)
C14_4 C13_4 H13_4 120.0
C13_4 C14_4 H14_4 120.0
C15_4 C14_4 C13_4 120.1(14)
C15_4 C14_4 H14_4 120.0
C14_4 C15_4 H15_4 120.2
C14_4 C15_4 C16_4 119.7(14)
C16_4 C15_4 H15_4 120.2
C11_4 C16_4 C15_4 120.9(13)
C11_4 C16_4 H16_4 119.6
C15_4 C16_4 H16_4 119.6
C18_4 C17_4 C3_4 119.4(11)
C22_4 C17_4 C3_4 121.9(11)
C22_4 C17_4 C18_4 118.5(11)
C17_4 C18_4 H18_4 119.5
C19_4 C18_4 C17_4 121.0(12)
C19_4 C18_4 H18_4 119.5
C18_4 C19_4 H19_4 120.3
C20_4 C19_4 C18_4 119.3(13)
C20_4 C19_4 H19_4 120.3
C19_4 C20_4 H20_4 119.5
C21_4 C20_4 C19_4 121.0(13)
C21_4 C20_4 H20_4 119.5
C20_4 C21_4 H21_4 120.4
C20_4 C21_4 C22_4 119.1(14)
C22_4 C21_4 H21_4 120.4
C17_4 C22_4 C21_4 121.1(13)
C17_4 C22_4 H22_4 119.5
C21_4 C22_4 H22_4 119.5
C1_1 O1_1 Rh1 121.1(11)
C1_1 O2_1 Rh2 114.8(11)
O1_1 C1_1 C2_1 116.6(11)
O2_1 C1_1 O1_1 125.0(13)
O2_1 C1_1 C2_1 118.3(12)
C1_1 C2_1 C3_1 119.8(12)
C1_1 C2_1 C4_1 115.4(13)
C1_1 C2_1 C5_1 115.4(10)
C4_1 C2_1 C3_1 56.7(7)
C5_1 C2_1 C3_1 118.3(10)
C5_1 C2_1 C4_1 118.4(12)
C4_1 C3_1 C2_1 60.3(7)
C4_1 C3_1 C11_1 119.1(12)
C4_1 C3_1 C17_1 119.2(12)
C11_1 C3_1 C2_1 125.2(12)
C11_1 C3_1 C17_1 109.8(10)
C17_1 C3_1 C2_1 115.7(8)
C2_1 C4_1 H4A_1 117.5
C2_1 C4_1 H4B_1 117.5
C3_1 C4_1 C2_1 63.0(7)
C3_1 C4_1 H4A_1 117.5
C3_1 C4_1 H4B_1 117.5
H4A_1 C4_1 H4B_1 114.5
C6_1 C5_1 C2_1 120.4(12)
C10_1 C5_1 C2_1 121.5(12)
C10_1 C5_1 C6_1 117.8(11)
C5_1 C6_1 Cl1_1 120.8(10)
C5_1 C6_1 C7_1 120.8(11)
C7_1 C6_1 Cl1_1 118.4(10)
C6_1 C7_1 H7_1 119.6
C8_1 C7_1 C6_1 120.8(13)
C8_1 C7_1 H7_1 119.6
C7_1 C8_1 H8_1 120.5
C7_1 C8_1 C9_1 119.1(14)
C9_1 C8_1 H8_1 120.5
C8_1 C9_1 H9_1 119.9
C8_1 C9_1 C10_1 120.1(15)
C10_1 C9_1 H9_1 119.9
C5_1 C10_1 C9_1 121.4(14)
C5_1 C10_1 H10_1 119.3
C9_1 C10_1 H10_1 119.3
C12_1 C11_1 C3_1 119.1(13)
C12_1 C11_1 C16_1 117.4(13)
C16_1 C11_1 C3_1 123.4(13)
C11_1 C12_1 H12_1 118.9
C11_1 C12_1 C13_1 122.2(14)
C13_1 C12_1 H12_1 118.9
C12_1 C13_1 H13_1 120.3
C14_1 C13_1 C12_1 119.5(15)
C14_1 C13_1 H13_1 120.3
C13_1 C14_1 H14_1 120.1
C15_1 C14_1 C13_1 119.8(15)
C15_1 C14_1 H14_1 120.1
C14_1 C15_1 H15_1 119.8
C14_1 C15_1 C16_1 120.4(15)
C16_1 C15_1 H15_1 119.8
C11_1 C16_1 C15_1 120.5(14)
C11_1 C16_1 H16_1 119.7
C15_1 C16_1 H16_1 119.7
C18_1 C17_1 C3_1 122.2(12)
C22_1 C17_1 C3_1 120.4(12)
C22_1 C17_1 C18_1 117.3(12)
C17_1 C18_1 H18_1 119.2
C17_1 C18_1 C19_1 121.7(13)
C19_1 C18_1 H18_1 119.2
C18_1 C19_1 H19_1 120.5
C20_1 C19_1 C18_1 119.0(13)
C20_1 C19_1 H19_1 120.5
C19_1 C20_1 H20_1 119.5
C21_1 C20_1 C19_1 121.0(14)
C21_1 C20_1 H20_1 119.5
C20_1 C21_1 H21_1 120.6
C20_1 C21_1 C22_1 118.8(15)
C22_1 C21_1 H21_1 120.6
C17_1 C22_1 C21_1 122.2(14)
C17_1 C22_1 H22_1 118.9
C21_1 C22_1 H22_1 118.9
C1_5 O1_5 Rh1 118.5(15)
C1_5 O2_5 Rh2 116.8(15)
O1_5 C1_5 C2_5 114.6(13)
O2_5 C1_5 O1_5 126.5(14)
O2_5 C1_5 C2_5 118.9(13)
C1_5 C2_5 C3_5 120.6(12)
C1_5 C2_5 C4_5 112.8(13)
C4_5 C2_5 C3_5 56.6(6)
C5_5 C2_5 C1_5 116.9(11)
C5_5 C2_5 C3_5 115.7(10)
C5_5 C2_5 C4_5 120.6(12)
C4_5 C3_5 C2_5 60.6(7)
C4_5 C3_5 C11_5 125.3(11)
C4_5 C3_5 C17_5 117.4(12)
C11_5 C3_5 C2_5 125.7(10)
C11_5 C3_5 C17_5 105.6(6)
C17_5 C3_5 C2_5 117.3(8)
C2_5 C4_5 H4A_5 117.5
C2_5 C4_5 H4B_5 117.5
C3_5 C4_5 C2_5 62.8(7)
C3_5 C4_5 H4A_5 117.5
C3_5 C4_5 H4B_5 117.5
H4A_5 C4_5 H4B_5 114.6
C6_5 C5_5 C2_5 121.6(11)
C10_5 C5_5 C2_5 120.5(12)
C10_5 C5_5 C6_5 117.9(11)
C5_5 C6_5 Cl1_5 122.2(10)
C5_5 C6_5 C7_5 121.2(11)
C7_5 C6_5 Cl1_5 116.6(11)
C6_5 C7_5 H7_5 120.1
C8_5 C7_5 C6_5 119.9(14)
C8_5 C7_5 H7_5 120.1
C7_5 C8_5 H8_5 120.0
C7_5 C8_5 C9_5 120.0(15)
C9_5 C8_5 H8_5 120.0
C8_5 C9_5 H9_5 120.1
C8_5 C9_5 C10_5 119.8(14)
C10_5 C9_5 H9_5 120.1
C5_5 C10_5 C9_5 121.2(14)
C5_5 C10_5 H10_5 119.4
C9_5 C10_5 H10_5 119.4
C12_5 C11_5 C3_5 119.4(12)
C12_5 C11_5 C16_5 117.3(12)
C16_5 C11_5 C3_5 123.3(12)
C11_5 C12_5 H12_5 118.7
C11_5 C12_5 C13_5 122.6(12)
C13_5 C12_5 H12_5 118.7
C12_5 C13_5 H13_5 120.3
C14_5 C13_5 C12_5 119.3(14)
C14_5 C13_5 H13_5 120.3
C13_5 C14_5 H14_5 120.0
C15_5 C14_5 C13_5 120.0(15)
C15_5 C14_5 H14_5 120.0
C14_5 C15_5 H15_5 120.0
C14_5 C15_5 C16_5 120.1(15)
C16_5 C15_5 H15_5 120.0
C11_5 C16_5 H16_5 119.6
C15_5 C16_5 C11_5 120.7(14)
C15_5 C16_5 H16_5 119.6
C18_5 C17_5 C3_5 122.4(12)
C22_5 C17_5 C3_5 120.6(12)
C22_5 C17_5 C18_5 117.0(12)
C17_5 C18_5 H18_5 119.2
C17_5 C18_5 C19_5 121.7(13)
C19_5 C18_5 H18_5 119.2
C18_5 C19_5 H19_5 120.3
C20_5 C19_5 C18_5 119.4(14)
C20_5 C19_5 H19_5 120.3
C19_5 C20_5 H20_5 119.7
C21_5 C20_5 C19_5 120.7(14)
C21_5 C20_5 H20_5 119.7
C20_5 C21_5 H21_5 120.6
C20_5 C21_5 C22_5 118.8(14)
C22_5 C21_5 H21_5 120.6
C17_5 C22_5 C21_5 122.5(14)
C17_5 C22_5 H22_5 118.8
C21_5 C22_5 H22_5 118.8
C1_7 O1_7 Rh1 116.8(13)
C1_7 O2_7 Rh2 116.3(12)
O1_7 C1_7 C2_7 114.1(13)
O2_7 C1_7 O1_7 126.3(15)
O2_7 C1_7 C2_7 118.4(13)
C1_7 C2_7 C3_7 120.2(11)
C1_7 C2_7 C4_7 114.1(13)
C4_7 C2_7 C3_7 56.8(6)
C5_7 C2_7 C1_7 116.0(10)
C5_7 C2_7 C3_7 116.0(10)
C5_7 C2_7 C4_7 121.0(12)
C4_7 C3_7 C2_7 60.2(7)
C4_7 C3_7 C11_7 122.1(12)
C4_7 C3_7 C17_7 116.9(12)
C11_7 C3_7 C2_7 122.0(11)
C11_7 C3_7 C17_7 111.5(10)
C17_7 C3_7 C2_7 115.4(8)
C2_7 C4_7 H4A_7 117.4
C2_7 C4_7 H4B_7 117.4
C3_7 C4_7 C2_7 63.1(7)
C3_7 C4_7 H4A_7 117.4
C3_7 C4_7 H4B_7 117.4
H4A_7 C4_7 H4B_7 114.5
C6_7 C5_7 C2_7 120.5(12)
C10_7 C5_7 C2_7 121.3(12)
C10_7 C5_7 C6_7 118.2(12)
C5_7 C6_7 Cl1_7 121.6(10)
C5_7 C6_7 C7_7 121.1(11)
C7_7 C6_7 Cl1_7 117.3(10)
C6_7 C7_7 H7_7 120.0
C8_7 C7_7 C6_7 119.9(13)
C8_7 C7_7 H7_7 120.0
C7_7 C8_7 H8_7 119.9
C7_7 C8_7 C9_7 120.1(14)
C9_7 C8_7 H8_7 119.9
C8_7 C9_7 H9_7 120.2
C8_7 C9_7 C10_7 119.5(14)
C10_7 C9_7 H9_7 120.2
C5_7 C10_7 C9_7 121.1(14)
C5_7 C10_7 H10_7 119.4
C9_7 C10_7 H10_7 119.4
C12_7 C11_7 C3_7 120.3(12)
C12_7 C11_7 C16_7 117.4(12)
C16_7 C11_7 C3_7 122.3(13)
C11_7 C12_7 H12_7 118.5
C11_7 C12_7 C13_7 123.1(14)
C13_7 C12_7 H12_7 118.5
C12_7 C13_7 H13_7 120.5
C14_7 C13_7 C12_7 119.0(14)
C14_7 C13_7 H13_7 120.5
C13_7 C14_7 H14_7 120.1
C15_7 C14_7 C13_7 119.8(15)
C15_7 C14_7 H14_7 120.1
C14_7 C15_7 H15_7 119.5
C14_7 C15_7 C16_7 121.0(15)
C16_7 C15_7 H15_7 119.5
C11_7 C16_7 H16_7 120.1
C15_7 C16_7 C11_7 119.7(14)
C15_7 C16_7 H16_7 120.1
C18_7 C17_7 C3_7 120.7(12)
C22_7 C17_7 C3_7 121.4(12)
C22_7 C17_7 C18_7 117.9(12)
C17_7 C18_7 H18_7 119.1
C19_7 C18_7 C17_7 121.7(13)
C19_7 C18_7 H18_7 119.1
C18_7 C19_7 H19_7 120.5
C20_7 C19_7 C18_7 119.1(13)
C20_7 C19_7 H19_7 120.5
C19_7 C20_7 H20_7 119.7
C21_7 C20_7 C19_7 120.6(14)
C21_7 C20_7 H20_7 119.7
C20_7 C21_7 H21_7 120.1
C20_7 C21_7 C22_7 119.7(14)
C22_7 C21_7 H21_7 120.1
C17_7 C22_7 C21_7 121.0(14)
C17_7 C22_7 H22_7 119.5
C21_7 C22_7 H22_7 119.5
C1_8 O1_8 Rh1 117.1(15)
C1_8 O2_8 Rh2 117.0(8)
O1_8 C1_8 C2_8 114.0(14)
O2_8 C1_8 O1_8 125.7(16)
O2_8 C1_8 C2_8 119.4(12)
C1_8 C2_8 C3_8 121.1(13)
C1_8 C2_8 C4_8 117.1(14)
C1_8 C2_8 C5_8 115.4(12)
C4_8 C2_8 C3_8 57.2(7)
C5_8 C2_8 C3_8 117.5(12)
C5_8 C2_8 C4_8 115.9(12)
C4_8 C3_8 C2_8 60.2(7)
C4_8 C3_8 C11_8 116.6(12)
C4_8 C3_8 C17_8 120.0(13)
C11_8 C3_8 C2_8 126.3(12)
C11_8 C3_8 C17_8 110.6(11)
C17_8 C3_8 C2_8 115.2(8)
C2_8 C4_8 H4A_8 117.5
C2_8 C4_8 H4B_8 117.5
C3_8 C4_8 C2_8 62.6(7)
C3_8 C4_8 H4A_8 117.5
C3_8 C4_8 H4B_8 117.5
H4A_8 C4_8 H4B_8 114.6
C6_8 C5_8 C2_8 119.1(12)
C10_8 C5_8 C2_8 121.7(13)
C10_8 C5_8 C6_8 118.9(12)
C5_8 C6_8 Cl1_8 121.2(11)
C5_8 C6_8 C7_8 120.7(12)
C7_8 C6_8 Cl1_8 118.0(12)
C6_8 C7_8 H7_8 120.1
C8_8 C7_8 C6_8 119.8(15)
C8_8 C7_8 H7_8 120.1
C7_8 C8_8 H8_8 119.9
C7_8 C8_8 C9_8 120.3(15)
C9_8 C8_8 H8_8 119.9
C8_8 C9_8 H9_8 120.1
C8_8 C9_8 C10_8 119.9(15)
C10_8 C9_8 H9_8 120.1
C5_8 C10_8 C9_8 120.3(15)
C5_8 C10_8 H10_8 119.9
C9_8 C10_8 H10_8 119.9
C12_8 C11_8 C3_8 118.0(13)
C12_8 C11_8 C16_8 117.2(13)
C16_8 C11_8 C3_8 124.9(14)
C11_8 C12_8 H12_8 118.7
C13_8 C12_8 C11_8 122.5(15)
C13_8 C12_8 H12_8 118.7
C12_8 C13_8 H13_8 120.2
C12_8 C13_8 C14_8 119.6(15)
C14_8 C13_8 H13_8 120.2
C13_8 C14_8 H14_8 120.2
C15_8 C14_8 C13_8 119.6(15)
C15_8 C14_8 H14_8 120.2
C14_8 C15_8 H15_8 119.9
C14_8 C15_8 C16_8 120.1(16)
C16_8 C15_8 H15_8 119.9
C11_8 C16_8 C15_8 120.6(15)
C11_8 C16_8 H16_8 119.7
C15_8 C16_8 H16_8 119.7
C18_8 C17_8 C3_8 123.0(12)
C22_8 C17_8 C3_8 120.3(13)
C22_8 C17_8 C18_8 116.7(12)
C17_8 C18_8 H18_8 119.0
C17_8 C18_8 C19_8 122.1(13)
C19_8 C18_8 H18_8 119.0
C18_8 C19_8 H19_8 120.2
C20_8 C19_8 C18_8 119.6(14)
C20_8 C19_8 H19_8 120.2
C19_8 C20_8 H20_8 120.0
C21_8 C20_8 C19_8 120.0(14)
C21_8 C20_8 H20_8 120.0
C20_8 C21_8 H21_8 120.2
C20_8 C21_8 C22_8 119.6(15)
C22_8 C21_8 H21_8 120.2
C17_8 C22_8 C21_8 122.1(14)
C17_8 C22_8 H22_8 119.0
C21_8 C22_8 H22_8 119.0
C25_9 O3_9 Rh1 115(2)
C26_9 O3_9 Rh1 104(2)
C26_9 O3_9 C25_9 109.8(11)
H24A_9 C24_9 H24B_9 109.5
H24A_9 C24_9 H24C_9 109.5
H24B_9 C24_9 H24C_9 109.5
C25_9 C24_9 H24A_9 109.5
C25_9 C24_9 H24B_9 109.5
C25_9 C24_9 H24C_9 109.5
O3_9 C25_9 C24_9 118(2)
O3_9 C25_9 H25A_9 107.9
O3_9 C25_9 H25B_9 107.9
C24_9 C25_9 H25A_9 107.9
C24_9 C25_9 H25B_9 107.9
H25A_9 C25_9 H25B_9 107.2
O3_9 C26_9 H26A_9 109.9
O3_9 C26_9 H26B_9 109.9
O3_9 C26_9 C27_9 109.0(18)
H26A_9 C26_9 H26B_9 108.3
C27_9 C26_9 H26A_9 109.9
C27_9 C26_9 H26B_9 109.9
C26_9 C27_9 H27A_9 109.5
C26_9 C27_9 H27B_9 109.5
C26_9 C27_9 H27C_9 109.5
H27A_9 C27_9 H27B_9 109.5
H27A_9 C27_9 H27C_9 109.5
H27B_9 C27_9 H27C_9 109.5
C25_10 O3_10 Rh1 123.9(9)
C26_10 O3_10 Rh1 125.9(8)
C26_10 O3_10 C25_10 109.7(11)
H24A_10 C24_10 H24B_10 109.5
H24A_10 C24_10 H24C_10 109.5
H24B_10 C24_10 H24C_10 109.5
C25_10 C24_10 H24A_10 109.5
C25_10 C24_10 H24B_10 109.5
C25_10 C24_10 H24C_10 109.5
O3_10 C25_10 C24_10 118(2)
O3_10 C25_10 H25A_10 107.9
O3_10 C25_10 H25B_10 107.9
C24_10 C25_10 H25A_10 107.9
C24_10 C25_10 H25B_10 107.9
H25A_10 C25_10 H25B_10 107.2
O3_10 C26_10 H26A_10 109.9
O3_10 C26_10 H26B_10 109.9
O3_10 C26_10 C27_10 109.0(18)
H26A_10 C26_10 H26B_10 108.3
C27_10 C26_10 H26A_10 109.9
C27_10 C26_10 H26B_10 109.9
C26_10 C27_10 H27A_10 109.5
C26_10 C27_10 H27B_10 109.5
C26_10 C27_10 H27C_10 109.5
H27A_10 C27_10 H27B_10 109.5
H27A_10 C27_10 H27C_10 109.5
H27B_10 C27_10 H27C_10 109.5

loop_
_geom_bond_atom_site_label_1
_geom_bond_atom_site_label_2
_geom_bond_distance
Rh1 Rh2 2.3827(17)
Rh1 O1_3 2.082(11)
Rh1 O1_6 1.98(2)
Rh1 O1_2 2.053(10)
Rh1 O1_4 2.079(10)
Rh1 O1_1 2.055(10)
Rh1 O1_5 2.11(2)
Rh1 O1_7 2.03(2)
Rh1 O1_8 2.09(2)
Rh1 O3_9 2.366(15)
Rh1 O3_10 2.366(15)
Rh2 O1W 2.337(11)
Rh2 O2_3 2.028(10)
Rh2 O2_6 2.07(2)
Rh2 O2_2 2.083(10)
Rh2 O2_4 2.030(10)
Rh2 O2_1 2.081(10)
Rh2 O2_5 2.06(2)
Rh2 O2_7 2.045(15)
Rh2 O2_8 2.0586(11)
O1W H1WA 0.8957
O1W H1WB 0.8957
Cl1_3 C6_3 1.752(11)
O1_3 C1_3 1.280(14)
O2_3 C1_3 1.263(13)
C1_3 C2_3 1.494(13)
C2_3 C3_3 1.581(13)
C2_3 C4_3 1.536(15)
C2_3 C5_3 1.500(14)
C3_3 C4_3 1.474(14)
C3_3 C11_3 1.509(14)
C3_3 C17_3 1.538(13)
C4_3 H4A_3 0.9700
C4_3 H4B_3 0.9700
C5_3 C6_3 1.387(13)
C5_3 C10_3 1.387(15)
C6_3 C7_3 1.410(15)
C7_3 H7_3 0.9300
C7_3 C8_3 1.363(17)
C8_3 H8_3 0.9300
C8_3 C9_3 1.394(18)
C9_3 H9_3 0.9300
C9_3 C10_3 1.399(16)
C10_3 H10_3 0.9300
C11_3 C12_3 1.375(14)
C11_3 C16_3 1.392(15)
C12_3 H12_3 0.9300
C12_3 C13_3 1.373(15)
C13_3 H13_3 0.9300
C13_3 C14_3 1.372(17)
C14_3 H14_3 0.9300
C14_3 C15_3 1.366(17)
C15_3 H15_3 0.9300
C15_3 C16_3 1.393(16)
C16_3 H16_3 0.9300
C17_3 C18_3 1.400(14)
C17_3 C22_3 1.383(15)
C18_3 H18_3 0.9300
C18_3 C19_3 1.398(14)
C19_3 H19_3 0.9300
C19_3 C20_3 1.385(16)
C20_3 H20_3 0.9300
C20_3 C21_3 1.379(17)
C21_3 H21_3 0.9300
C21_3 C22_3 1.409(16)
C22_3 H22_3 0.9300
Cl1_6 C6_6 1.756(10)
O1_6 C1_6 1.283(13)
O2_6 C1_6 1.259(13)
C1_6 C2_6 1.509(13)
C2_6 C3_6 1.565(13)
C2_6 C4_6 1.526(14)
C2_6 C5_6 1.504(14)
C3_6 C4_6 1.485(14)
C3_6 C11_6 1.509(14)
C3_6 C17_6 1.544(12)
C4_6 H4A_6 0.9700
C4_6 H4B_6 0.9700
C5_6 C6_6 1.392(13)
C5_6 C10_6 1.390(15)
C6_6 C7_6 1.413(14)
C7_6 H7_6 0.9300
C7_6 C8_6 1.359(16)
C8_6 H8_6 0.9300
C8_6 C9_6 1.393(17)
C9_6 H9_6 0.9300
C9_6 C10_6 1.400(16)
C10_6 H10_6 0.9300
C11_6 C12_6 1.371(14)
C11_6 C16_6 1.393(15)
C12_6 H12_6 0.9300
C12_6 C13_6 1.374(15)
C13_6 H13_6 0.9300
C13_6 C14_6 1.372(17)
C14_6 H14_6 0.9300
C14_6 C15_6 1.367(17)
C15_6 H15_6 0.9300
C15_6 C16_6 1.391(16)
C16_6 H16_6 0.9300
C17_6 C18_6 1.405(13)
C17_6 C22_6 1.378(15)
C18_6 H18_6 0.9300
C18_6 C19_6 1.399(14)
C19_6 H19_6 0.9300
C19_6 C20_6 1.384(16)
C20_6 H20_6 0.9300
C20_6 C21_6 1.381(16)
C21_6 H21_6 0.9300
C21_6 C22_6 1.414(16)
C22_6 H22_6 0.9300
Cl1_2 C6_2 1.750(11)
O1_2 C1_2 1.287(13)
O2_2 C1_2 1.260(13)
C1_2 C2_2 1.494(13)
C2_2 C3_2 1.577(13)
C2_2 C4_2 1.530(14)
C2_2 C5_2 1.509(14)
C3_2 C4_2 1.475(14)
C3_2 C11_2 1.510(14)
C3_2 C17_2 1.542(12)
C4_2 H4A_2 0.9700
C4_2 H4B_2 0.9700
C5_2 C6_2 1.390(13)
C5_2 C10_2 1.387(15)
C6_2 C7_2 1.410(14)
C7_2 H7_2 0.9300
C7_2 C8_2 1.360(16)
C8_2 H8_2 0.9300
C8_2 C9_2 1.393(17)
C9_2 H9_2 0.9300
C9_2 C10_2 1.399(16)
C10_2 H10_2 0.9300
C11_2 C12_2 1.377(14)
C11_2 C16_2 1.392(15)
C12_2 H12_2 0.9300
C12_2 C13_2 1.375(16)
C13_2 H13_2 0.9300
C13_2 C14_2 1.373(17)
C14_2 H14_2 0.9300
C14_2 C15_2 1.369(16)
C15_2 H15_2 0.9300
C15_2 C16_2 1.391(16)
C16_2 H16_2 0.9300
C17_2 C18_2 1.400(13)
C17_2 C22_2 1.384(15)
C18_2 H18_2 0.9300
C18_2 C19_2 1.400(14)
C19_2 H19_2 0.9300
C19_2 C20_2 1.383(16)
C20_2 H20_2 0.9300
C20_2 C21_2 1.379(17)
C21_2 H21_2 0.9300
C21_2 C22_2 1.408(15)
C22_2 H22_2 0.9300
Cl1_4 C6_4 1.751(11)
O1_4 C1_4 1.280(13)
O2_4 C1_4 1.258(13)
C1_4 C2_4 1.503(13)
C2_4 C3_4 1.568(13)
C2_4 C4_4 1.536(14)
C2_4 C5_4 1.503(14)
C3_4 C4_4 1.474(14)
C3_4 C11_4 1.507(14)
C3_4 C17_4 1.545(12)
C4_4 H4A_4 0.9700
C4_4 H4B_4 0.9700
C5_4 C6_4 1.395(13)
C5_4 C10_4 1.388(15)
C6_4 C7_4 1.414(14)
C7_4 H7_4 0.9300
C7_4 C8_4 1.359(16)
C8_4 H8_4 0.9300
C8_4 C9_4 1.394(17)
C9_4 H9_4 0.9300
C9_4 C10_4 1.399(16)
C10_4 H10_4 0.9300
C11_4 C12_4 1.377(14)
C11_4 C16_4 1.392(14)
C12_4 H12_4 0.9300
C12_4 C13_4 1.375(15)
C13_4 H13_4 0.9300
C13_4 C14_4 1.371(16)
C14_4 H14_4 0.9300
C14_4 C15_4 1.369(16)
C15_4 H15_4 0.9300
C15_4 C16_4 1.392(15)
C16_4 H16_4 0.9300
C17_4 C18_4 1.400(13)
C17_4 C22_4 1.382(15)
C18_4 H18_4 0.9300
C18_4 C19_4 1.398(13)
C19_4 H19_4 0.9300
C19_4 C20_4 1.382(15)
C20_4 H20_4 0.9300
C20_4 C21_4 1.379(16)
C21_4 H21_4 0.9300
C21_4 C22_4 1.411(15)
C22_4 H22_4 0.9300
Cl1_1 C6_1 1.755(11)
O1_1 C1_1 1.287(13)
O2_1 C1_1 1.258(13)
C1_1 C2_1 1.500(13)
C2_1 C3_1 1.570(13)
C2_1 C4_1 1.531(14)
C2_1 C5_1 1.505(14)
C3_1 C4_1 1.474(14)
C3_1 C11_1 1.513(14)
C3_1 C17_1 1.541(13)
C4_1 H4A_1 0.9700
C4_1 H4B_1 0.9700
C5_1 C6_1 1.392(13)
C5_1 C10_1 1.385(15)
C6_1 C7_1 1.409(14)
C7_1 H7_1 0.9300
C7_1 C8_1 1.362(16)
C8_1 H8_1 0.9300
C8_1 C9_1 1.395(17)
C9_1 H9_1 0.9300
C9_1 C10_1 1.398(16)
C10_1 H10_1 0.9300
C11_1 C12_1 1.377(14)
C11_1 C16_1 1.391(15)
C12_1 H12_1 0.9300
C12_1 C13_1 1.379(16)
C13_1 H13_1 0.9300
C13_1 C14_1 1.372(17)
C14_1 H14_1 0.9300
C14_1 C15_1 1.368(16)
C15_1 H15_1 0.9300
C15_1 C16_1 1.392(16)
C16_1 H16_1 0.9300
C17_1 C18_1 1.399(13)
C17_1 C22_1 1.384(15)
C18_1 H18_1 0.9300
C18_1 C19_1 1.401(14)
C19_1 H19_1 0.9300
C19_1 C20_1 1.386(16)
C20_1 H20_1 0.9300
C20_1 C21_1 1.378(17)
C21_1 H21_1 0.9300
C21_1 C22_1 1.405(15)
C22_1 H22_1 0.9300
Cl1_5 C6_5 1.756(10)
O1_5 C1_5 1.282(13)
O2_5 C1_5 1.260(13)
C1_5 C2_5 1.504(13)
C2_5 C3_5 1.566(13)
C2_5 C4_5 1.532(14)
C2_5 C5_5 1.504(14)
C3_5 C4_5 1.469(14)
C3_5 C11_5 1.511(14)
C3_5 C17_5 1.549(12)
C4_5 H4A_5 0.9700
C4_5 H4B_5 0.9700
C5_5 C6_5 1.389(13)
C5_5 C10_5 1.389(15)
C6_5 C7_5 1.413(14)
C7_5 H7_5 0.9300
C7_5 C8_5 1.362(16)
C8_5 H8_5 0.9300
C8_5 C9_5 1.393(17)
C9_5 H9_5 0.9300
C9_5 C10_5 1.399(16)
C10_5 H10_5 0.9300
C11_5 C12_5 1.373(14)
C11_5 C16_5 1.393(15)
C12_5 H12_5 0.9300
C12_5 C13_5 1.375(15)
C13_5 H13_5 0.9300
C13_5 C14_5 1.375(17)
C14_5 H14_5 0.9300
C14_5 C15_5 1.368(17)
C15_5 H15_5 0.9300
C15_5 C16_5 1.392(16)
C16_5 H16_5 0.9300
C17_5 C18_5 1.398(13)
C17_5 C22_5 1.383(15)
C18_5 H18_5 0.9300
C18_5 C19_5 1.401(14)
C19_5 H19_5 0.9300
C19_5 C20_5 1.385(16)
C20_5 H20_5 0.9300
C20_5 C21_5 1.376(16)
C21_5 H21_5 0.9300
C21_5 C22_5 1.409(15)
C22_5 H22_5 0.9300
Cl1_7 C6_7 1.754(11)
O1_7 C1_7 1.289(13)
O2_7 C1_7 1.260(13)
C1_7 C2_7 1.504(13)
C2_7 C3_7 1.572(13)
C2_7 C4_7 1.530(14)
C2_7 C5_7 1.501(14)
C3_7 C4_7 1.475(14)
C3_7 C11_7 1.512(14)
C3_7 C17_7 1.541(12)
C4_7 H4A_7 0.9700
C4_7 H4B_7 0.9700
C5_7 C6_7 1.388(14)
C5_7 C10_7 1.386(15)
C6_7 C7_7 1.406(14)
C7_7 H7_7 0.9300
C7_7 C8_7 1.364(15)
C8_7 H8_7 0.9300
C8_7 C9_7 1.395(17)
C9_7 H9_7 0.9300
C9_7 C10_7 1.400(16)
C10_7 H10_7 0.9300
C11_7 C12_7 1.369(14)
C11_7 C16_7 1.399(15)
C12_7 H12_7 0.9300
C12_7 C13_7 1.379(15)
C13_7 H13_7 0.9300
C13_7 C14_7 1.374(17)
C14_7 H14_7 0.9300
C14_7 C15_7 1.366(17)
C15_7 H15_7 0.9300
C15_7 C16_7 1.395(16)
C16_7 H16_7 0.9300
C17_7 C18_7 1.403(13)
C17_7 C22_7 1.384(15)
C18_7 H18_7 0.9300
C18_7 C19_7 1.399(13)
C19_7 H19_7 0.9300
C19_7 C20_7 1.384(15)
C20_7 H20_7 0.9300
C20_7 C21_7 1.381(16)
C21_7 H21_7 0.9300
C21_7 C22_7 1.413(15)
C22_7 H22_7 0.9300
Cl1_8 C6_8 1.751(12)
O1_8 C1_8 1.290(14)
O2_8 C1_8 1.258(13)
C1_8 C2_8 1.499(13)
C2_8 C3_8 1.565(13)
C2_8 C4_8 1.530(14)
C2_8 C5_8 1.507(14)
C3_8 C4_8 1.481(14)
C3_8 C11_8 1.515(14)
C3_8 C17_8 1.540(13)
C4_8 H4A_8 0.9700
C4_8 H4B_8 0.9700
C5_8 C6_8 1.389(14)
C5_8 C10_8 1.384(15)
C6_8 C7_8 1.408(15)
C7_8 H7_8 0.9300
C7_8 C8_8 1.359(17)
C8_8 H8_8 0.9300
C8_8 C9_8 1.394(18)
C9_8 H9_8 0.9300
C9_8 C10_8 1.402(16)
C10_8 H10_8 0.9300
C11_8 C12_8 1.374(14)
C11_8 C16_8 1.392(15)
C12_8 H12_8 0.9300
C12_8 C13_8 1.373(16)
C13_8 H13_8 0.9300
C13_8 C14_8 1.375(17)
C14_8 H14_8 0.9300
C14_8 C15_8 1.368(17)
C15_8 H15_8 0.9300
C15_8 C16_8 1.397(16)
C16_8 H16_8 0.9300
C17_8 C18_8 1.400(13)
C17_8 C22_8 1.388(15)
C18_8 H18_8 0.9300
C18_8 C19_8 1.402(14)
C19_8 H19_8 0.9300
C19_8 C20_8 1.383(15)
C20_8 H20_8 0.9300
C20_8 C21_8 1.379(16)
C21_8 H21_8 0.9300
C21_8 C22_8 1.410(16)
C22_8 H22_8 0.9300
O3_9 C25_9 1.428(8)
O3_9 C26_9 1.419(8)
C24_9 H24A_9 0.9600
C24_9 H24B_9 0.9600
C24_9 H24C_9 0.9600
C24_9 C25_9 1.514(8)
C25_9 H25A_9 0.9700
C25_9 H25B_9 0.9700
C26_9 H26A_9 0.9700
C26_9 H26B_9 0.9700
C26_9 C27_9 1.520(7)
C27_9 H27A_9 0.9600
C27_9 H27B_9 0.9600
C27_9 H27C_9 0.9600
O3_10 C25_10 1.427(7)
O3_10 C26_10 1.419(7)
C24_10 H24A_10 0.9600
C24_10 H24B_10 0.9600
C24_10 H24C_10 0.9600
C24_10 C25_10 1.515(7)
C25_10 H25A_10 0.9700
C25_10 H25B_10 0.9700
C26_10 H26A_10 0.9700
C26_10 H26B_10 0.9700
C26_10 C27_10 1.520(8)
C27_10 H27A_10 0.9600
C27_10 H27B_10 0.9600
C27_10 H27C_10 0.9600

loop_
_geom_torsion_atom_site_label_1
_geom_torsion_atom_site_label_2
_geom_torsion_atom_site_label_3
_geom_torsion_atom_site_label_4
_geom_torsion
Rh1 O1_3 C1_3 O2_3 -2(8)
Rh1 O1_3 C1_3 C2_3 -174(3)
Rh1 O1_6 C1_6 O2_6 -6(6)
Rh1 O1_6 C1_6 C2_6 -176(2)
Rh1 O1_2 C1_2 O2_2 1(6)
Rh1 O1_2 C1_2 C2_2 -178(2)
Rh1 O1_4 C1_4 O2_4 0(5)
Rh1 O1_4 C1_4 C2_4 -174.2(18)
Rh1 O1_1 C1_1 O2_1 3(6)
Rh1 O1_1 C1_1 C2_1 -179(2)
Rh1 O1_5 C1_5 O2_5 9(6)
Rh1 O1_5 C1_5 C2_5 -171(2)
Rh1 O1_7 C1_7 O2_7 -12(5)
Rh1 O1_7 C1_7 C2_7 -179.7(18)
Rh1 O1_8 C1_8 O2_8 22(6)
Rh1 O1_8 C1_8 C2_8 -170(2)
Rh1 O3_9 C25_9 C24_9 -64(5)
Rh1 O3_9 C26_9 C27_9 90(4)
Rh1 O3_10 C25_10 C24_10 -66(5)
Rh1 O3_10 C26_10 C27_10 -15(5)
Rh2 O2_3 C1_3 O1_3 14(8)
Rh2 O2_3 C1_3 C2_3 -173(3)
Rh2 O2_6 C1_6 O1_6 20(6)
Rh2 O2_6 C1_6 C2_6 -172(2)
Rh2 O2_2 C1_2 O1_2 13(7)
Rh2 O2_2 C1_2 C2_2 -168(2)
Rh2 O2_4 C1_4 O1_4 19(5)
Rh2 O2_4 C1_4 C2_4 -168(2)
Rh2 O2_1 C1_1 O1_1 14(6)
Rh2 O2_1 C1_1 C2_1 -164(2)
Rh2 O2_5 C1_5 O1_5 4(6)
Rh2 O2_5 C1_5 C2_5 -176(2)
Rh2 O2_7 C1_7 O1_7 25(5)
Rh2 O2_7 C1_7 C2_7 -168.3(19)
Rh2 O2_8 C1_8 O1_8 -4(5)
Rh2 O2_8 C1_8 C2_8 -172(2)
Cl1_3 C6_3 C7_3 C8_3 180.00(8)
O1_3 C1_3 C2_3 C3_3 -163(4)
O1_3 C1_3 C2_3 C4_3 133(4)
O1_3 C1_3 C2_3 C5_3 -16(5)
O2_3 C1_3 C2_3 C3_3 24(5)
O2_3 C1_3 C2_3 C4_3 -40(5)
O2_3 C1_3 C2_3 C5_3 171(4)
C1_3 C2_3 C3_3 C4_3 -103(2)
C1_3 C2_3 C3_3 C11_3 5(3)
C1_3 C2_3 C3_3 C17_3 147(2)
C1_3 C2_3 C4_3 C3_3 107.9(18)
C1_3 C2_3 C5_3 C6_3 -70(2)
C1_3 C2_3 C5_3 C10_3 110(2)
C2_3 C3_3 C11_3 C12_3 -128.9(16)
C2_3 C3_3 C11_3 C16_3 51.1(16)
C2_3 C3_3 C17_3 C18_3 70.9(18)
C2_3 C3_3 C17_3 C22_3 -112.3(14)
C2_3 C5_3 C6_3 Cl1_3 0.02(8)
C2_3 C5_3 C6_3 C7_3 -179.98(10)
C2_3 C5_3 C10_3 C9_3 179.98(8)
C3_3 C2_3 C5_3 C6_3 78.5(13)
C3_3 C2_3 C5_3 C10_3 -101.5(13)
C3_3 C11_3 C12_3 C13_3 180.00(8)
C3_3 C11_3 C16_3 C15_3 180.00(15)
C3_3 C17_3 C18_3 C19_3 176.9(15)
C3_3 C17_3 C22_3 C21_3 -176.9(15)
C4_3 C2_3 C3_3 C11_3 108.3(17)
C4_3 C2_3 C3_3 C17_3 -109.7(17)
C4_3 C2_3 C5_3 C6_3 141.5(13)
C4_3 C2_3 C5_3 C10_3 -38.5(13)
C4_3 C3_3 C11_3 C12_3 -56.5(17)
C4_3 C3_3 C11_3 C16_3 123.5(17)
C4_3 C3_3 C17_3 C18_3 2(2)
C4_3 C3_3 C17_3 C22_3 178.8(13)
C5_3 C2_3 C3_3 C4_3 107.7(16)
C5_3 C2_3 C3_3 C11_3 -144.0(14)
C5_3 C2_3 C3_3 C17_3 -2(2)
C5_3 C2_3 C4_3 C3_3 -101.7(12)
C5_3 C6_3 C7_3 C8_3 0.00(12)
C6_3 C5_3 C10_3 C9_3 0.00(5)
C6_3 C7_3 C8_3 C9_3 0.00(15)
C7_3 C8_3 C9_3 C10_3 0.01(13)
C8_3 C9_3 C10_3 C5_3 -0.01(6)
C10_3 C5_3 C6_3 Cl1_3 180.00(4)
C10_3 C5_3 C6_3 C7_3 0.00(8)
C11_3 C3_3 C4_3 C2_3 -114.0(14)
C11_3 C3_3 C17_3 C18_3 -142.1(12)
C11_3 C3_3 C17_3 C22_3 34.7(17)
C11_3 C12_3 C13_3 C14_3 0.00(9)
C12_3 C11_3 C16_3 C15_3 0.00(19)
C12_3 C13_3 C14_3 C15_3 0.0(2)
C13_3 C14_3 C15_3 C16_3 0.0(3)
C14_3 C15_3 C16_3 C11_3 0.0(3)
C16_3 C11_3 C12_3 C13_3 0.00(9)
C17_3 C3_3 C4_3 C2_3 105.6(14)
C17_3 C3_3 C11_3 C12_3 87.0(14)
C17_3 C3_3 C11_3 C16_3 -93.0(14)
C17_3 C18_3 C19_3 C20_3 0.00(6)
C18_3 C17_3 C22_3 C21_3 0.00(12)
C18_3 C19_3 C20_3 C21_3 0.00(8)
C19_3 C20_3 C21_3 C22_3 0.00(9)
C20_3 C21_3 C22_3 C17_3 0.00(10)
C22_3 C17_3 C18_3 C19_3 0.00(9)
Cl1_6 C6_6 C7_6 C8_6 -179.99(10)
O1_6 C1_6 C2_6 C3_6 -163(3)
O1_6 C1_6 C2_6 C4_6 133(3)
O1_6 C1_6 C2_6 C5_6 -13(4)
O2_6 C1_6 C2_6 C3_6 27(4)
O2_6 C1_6 C2_6 C4_6 -37(4)
O2_6 C1_6 C2_6 C5_6 177(3)
C1_6 C2_6 C3_6 C4_6 -100.9(18)
C1_6 C2_6 C3_6 C11_6 9(2)
C1_6 C2_6 C3_6 C17_6 155.9(19)
C1_6 C2_6 C4_6 C3_6 110.4(16)
C1_6 C2_6 C5_6 C6_6 -62.8(18)
C1_6 C2_6 C5_6 C10_6 117.2(18)
C2_6 C3_6 C11_6 C12_6 -116.7(15)
C2_6 C3_6 C11_6 C16_6 63.3(15)
C2_6 C3_6 C17_6 C18_6 114(3)
C2_6 C3_6 C17_6 C22_6 -70(3)
C2_6 C5_6 C6_6 Cl1_6 0.00(6)
C2_6 C5_6 C6_6 C7_6 179.99(9)
C2_6 C5_6 C10_6 C9_6 -179.99(11)
C3_6 C2_6 C5_6 C6_6 87.4(13)
C3_6 C2_6 C5_6 C10_6 -92.6(13)
C3_6 C11_6 C12_6 C13_6 -179.99(8)
C3_6 C11_6 C16_6 C15_6 179.98(15)
C3_6 C17_6 C18_6 C19_6 175(3)
C3_6 C17_6 C22_6 C21_6 -176(3)
C4_6 C2_6 C3_6 C11_6 110.3(16)
C4_6 C2_6 C3_6 C17_6 -103.2(15)
C4_6 C2_6 C5_6 C6_6 154.6(13)
C4_6 C2_6 C5_6 C10_6 -25.4(13)
C4_6 C3_6 C11_6 C12_6 -43.3(15)
C4_6 C3_6 C11_6 C16_6 136.7(15)
C4_6 C3_6 C17_6 C18_6 46(3)
C4_6 C3_6 C17_6 C22_6 -138(3)
C5_6 C2_6 C3_6 C4_6 110.1(15)
C5_6 C2_6 C3_6 C11_6 -139.7(14)
C5_6 C2_6 C3_6 C17_6 7(2)
C5_6 C2_6 C4_6 C3_6 -106.4(12)
C5_6 C6_6 C7_6 C8_6 0.01(15)
C6_6 C5_6 C10_6 C9_6 0.01(15)
C6_6 C7_6 C8_6 C9_6 0.0(2)
C7_6 C8_6 C9_6 C10_6 0.0(2)
C8_6 C9_6 C10_6 C5_6 0.0(2)
C10_6 C5_6 C6_6 Cl1_6 180.00(7)
C10_6 C5_6 C6_6 C7_6 0.00(9)
C11_6 C3_6 C4_6 C2_6 -114.3(13)
C11_6 C3_6 C17_6 C18_6 -95(2)
C11_6 C3_6 C17_6 C22_6 81(3)
C11_6 C12_6 C13_6 C14_6 0.01(9)
C12_6 C11_6 C16_6 C15_6 -0.02(19)
C12_6 C13_6 C14_6 C15_6 0.0(2)
C13_6 C14_6 C15_6 C16_6 0.0(3)
C14_6 C15_6 C16_6 C11_6 0.0(3)
C16_6 C11_6 C12_6 C13_6 0.01(9)
C17_6 C3_6 C4_6 C2_6 109.8(13)
C17_6 C3_6 C11_6 C12_6 94.4(12)
C17_6 C3_6 C11_6 C16_6 -85.6(12)
C17_6 C18_6 C19_6 C20_6 7(5)
C18_6 C17_6 C22_6 C21_6 0(5)
C18_6 C19_6 C20_6 C21_6 -11(6)
C19_6 C20_6 C21_6 C22_6 11(6)
C20_6 C21_6 C22_6 C17_6 -5(5)
C22_6 C17_6 C18_6 C19_6 -1(5)
Cl1_2 C6_2 C7_2 C8_2 180.00(10)
O1_2 C1_2 C2_2 C3_2 -162(3)
O1_2 C1_2 C2_2 C4_2 134(3)
O1_2 C1_2 C2_2 C5_2 -11(4)
O2_2 C1_2 C2_2 C3_2 20(5)
O2_2 C1_2 C2_2 C4_2 -45(4)
O2_2 C1_2 C2_2 C5_2 170(4)
C1_2 C2_2 C3_2 C4_2 -102.8(18)
C1_2 C2_2 C3_2 C11_2 4(2)
C1_2 C2_2 C3_2 C17_2 145.7(19)
C1_2 C2_2 C4_2 C3_2 110.4(16)
C1_2 C2_2 C5_2 C6_2 -68.3(19)
C1_2 C2_2 C5_2 C10_2 111.7(19)
C2_2 C3_2 C11_2 C12_2 -132(2)
C2_2 C3_2 C11_2 C16_2 42(3)
C2_2 C3_2 C17_2 C18_2 73.2(13)
C2_2 C3_2 C17_2 C22_2 -106.8(13)
C2_2 C5_2 C6_2 Cl1_2 0.01(6)
C2_2 C5_2 C6_2 C7_2 -179.98(9)
C2_2 C5_2 C10_2 C9_2 179.99(11)
C3_2 C2_2 C5_2 C6_2 83.7(12)
C3_2 C2_2 C5_2 C10_2 -96.3(12)
C3_2 C11_2 C12_2 C13_2 176(3)
C3_2 C11_2 C16_2 C15_2 -177(3)
C3_2 C17_2 C18_2 C19_2 180.00(8)
C3_2 C17_2 C22_2 C21_2 179.99(11)
C4_2 C2_2 C3_2 C11_2 107.2(16)
C4_2 C2_2 C3_2 C17_2 -111.6(14)
C4_2 C2_2 C5_2 C6_2 147.5(12)
C4_2 C2_2 C5_2 C10_2 -32.5(12)
C4_2 C3_2 C11_2 C12_2 -60(3)
C4_2 C3_2 C11_2 C16_2 115(3)
C4_2 C3_2 C17_2 C18_2 5.0(13)
C4_2 C3_2 C17_2 C22_2 -175.0(13)
C5_2 C2_2 C3_2 C4_2 106.0(15)
C5_2 C2_2 C3_2 C11_2 -146.8(14)
C5_2 C2_2 C3_2 C17_2 -5.6(18)
C5_2 C2_2 C4_2 C3_2 -104.7(11)
C5_2 C6_2 C7_2 C8_2 -0.01(15)
C6_2 C5_2 C10_2 C9_2 -0.01(15)
C6_2 C7_2 C8_2 C9_2 0.0(2)
C7_2 C8_2 C9_2 C10_2 0.0(2)
C8_2 C9_2 C10_2 C5_2 0.0(2)
C10_2 C5_2 C6_2 Cl1_2 -179.99(7)
C10_2 C5_2 C6_2 C7_2 0.01(9)
C11_2 C3_2 C4_2 C2_2 -115.7(13)
C11_2 C3_2 C17_2 C18_2 -139.9(12)
C11_2 C3_2 C17_2 C22_2 40.0(12)
C11_2 C12_2 C13_2 C14_2 -2(5)
C12_2 C11_2 C16_2 C15_2 -3(5)
C12_2 C13_2 C14_2 C15_2 5(6)
C13_2 C14_2 C15_2 C16_2 -6(6)
C14_2 C15_2 C16_2 C11_2 5(6)
C16_2 C11_2 C12_2 C13_2 1(5)
C17_2 C3_2 C4_2 C2_2 102.7(10)
C17_2 C3_2 C11_2 C12_2 85(2)
C17_2 C3_2 C11_2 C16_2 -100(3)
C17_2 C18_2 C19_2 C20_2 0.01(17)
C18_2 C17_2 C22_2 C21_2 -0.01(17)
C18_2 C19_2 C20_2 C21_2 0.0(2)
C19_2 C20_2 C21_2 C22_2 0.0(2)
C20_2 C21_2 C22_2 C17_2 0.0(2)
C22_2 C17_2 C18_2 C19_2 0.01(11)
Cl1_4 C6_4 C7_4 C8_4 180.00(10)
O1_4 C1_4 C2_4 C3_4 -163(2)
O1_4 C1_4 C2_4 C4_4 134(2)
O1_4 C1_4 C2_4 C5_4 -12(3)
O2_4 C1_4 C2_4 C3_4 23(4)
O2_4 C1_4 C2_4 C4_4 -40(3)
O2_4 C1_4 C2_4 C5_4 174(3)
C1_4 C2_4 C3_4 C4_4 -99.0(16)
C1_4 C2_4 C3_4 C11_4 13(2)
C1_4 C2_4 C3_4 C17_4 155.7(16)
C1_4 C2_4 C4_4 C3_4 111.6(14)
C1_4 C2_4 C5_4 C6_4 -65.2(19)
C1_4 C2_4 C5_4 C10_4 123.5(15)
C2_4 C3_4 C11_4 C12_4 -131.6(13)
C2_4 C3_4 C11_4 C16_4 48.4(13)
C2_4 C3_4 C17_4 C18_4 106.4(13)
C2_4 C3_4 C17_4 C22_4 -79.2(14)
C2_4 C5_4 C6_4 Cl1_4 8.3(12)
C2_4 C5_4 C6_4 C7_4 -171.7(12)
C2_4 C5_4 C10_4 C9_4 171.7(12)
C3_4 C2_4 C5_4 C6_4 86.2(14)
C3_4 C2_4 C5_4 C10_4 -85.1(13)
C3_4 C11_4 C12_4 C13_4 -179.99(8)
C3_4 C11_4 C16_4 C15_4 179.98(15)
C3_4 C17_4 C18_4 C19_4 174.6(11)
C3_4 C17_4 C22_4 C21_4 -174.4(12)
C4_4 C2_4 C3_4 C11_4 111.9(14)
C4_4 C2_4 C3_4 C17_4 -105.4(14)
C4_4 C2_4 C5_4 C6_4 151.6(11)
C4_4 C2_4 C5_4 C10_4 -19.7(15)
C4_4 C3_4 C11_4 C12_4 -56.0(13)
C4_4 C3_4 C11_4 C16_4 124.0(13)
C4_4 C3_4 C17_4 C18_4 37.8(15)
C4_4 C3_4 C17_4 C22_4 -147.8(11)
C5_4 C2_4 C3_4 C4_4 110.4(14)
C5_4 C2_4 C3_4 C11_4 -137.7(12)
C5_4 C2_4 C3_4 C17_4 5.0(18)
C5_4 C2_4 C4_4 C3_4 -103.7(13)
C5_4 C6_4 C7_4 C8_4 0.00(15)
C6_4 C5_4 C10_4 C9_4 -0.02(15)
C6_4 C7_4 C8_4 C9_4 0.0(2)
C7_4 C8_4 C9_4 C10_4 0.0(2)
C8_4 C9_4 C10_4 C5_4 0.0(2)
C10_4 C5_4 C6_4 Cl1_4 -179.99(7)
C10_4 C5_4 C6_4 C7_4 0.01(9)
C11_4 C3_4 C4_4 C2_4 -115.8(12)
C11_4 C3_4 C17_4 C18_4 -104.5(12)
C11_4 C3_4 C17_4 C22_4 69.9(13)
C11_4 C12_4 C13_4 C14_4 0.00(9)
C12_4 C11_4 C16_4 C15_4 -0.01(19)
C12_4 C13_4 C14_4 C15_4 0.0(2)
C13_4 C14_4 C15_4 C16_4 0.0(3)
C14_4 C15_4 C16_4 C11_4 0.0(3)
C16_4 C11_4 C12_4 C13_4 0.00(8)
C17_4 C3_4 C4_4 C2_4 108.6(12)
C17_4 C3_4 C11_4 C12_4 82.6(10)
C17_4 C3_4 C11_4 C16_4 -97.4(10)
C17_4 C18_4 C19_4 C20_4 0.00(8)
C18_4 C17_4 C22_4 C21_4 -0.01(19)
C18_4 C19_4 C20_4 C21_4 -0.01(19)
C19_4 C20_4 C21_4 C22_4 0.0(2)
C20_4 C21_4 C22_4 C17_4 0.0(2)
C22_4 C17_4 C18_4 C19_4 0.01(8)
Cl1_1 C6_1 C7_1 C8_1 180.00(11)
O1_1 C1_1 C2_1 C3_1 -156(3)
O1_1 C1_1 C2_1 C4_1 139(3)
O1_1 C1_1 C2_1 C5_1 -5(4)
O2_1 C1_1 C2_1 C3_1 22(4)
O2_1 C1_1 C2_1 C4_1 -43(4)
O2_1 C1_1 C2_1 C5_1 173(3)
C1_1 C2_1 C3_1 C4_1 -102.5(18)
C1_1 C2_1 C3_1 C11_1 4(2)
C1_1 C2_1 C3_1 C17_1 147.2(19)
C1_1 C2_1 C4_1 C3_1 110.3(16)
C1_1 C2_1 C5_1 C6_1 -71(2)
C1_1 C2_1 C5_1 C10_1 116.6(18)
C2_1 C3_1 C11_1 C12_1 -124(2)
C2_1 C3_1 C11_1 C16_1 52(3)
C2_1 C3_1 C17_1 C18_1 87.3(14)
C2_1 C3_1 C17_1 C22_1 -92.7(14)
C2_1 C5_1 C6_1 Cl1_1 7.1(12)
C2_1 C5_1 C6_1 C7_1 -172.9(12)
C2_1 C5_1 C10_1 C9_1 172.8(12)
C3_1 C2_1 C5_1 C6_1 81.0(15)
C3_1 C2_1 C5_1 C10_1 -91.6(14)
C3_1 C11_1 C12_1 C13_1 177(3)
C3_1 C11_1 C16_1 C15_1 -174(3)
C3_1 C17_1 C18_1 C19_1 180.00(8)
C3_1 C17_1 C22_1 C21_1 179.99(14)
C4_1 C2_1 C3_1 C11_1 106.4(16)
C4_1 C2_1 C3_1 C17_1 -110.4(15)
C4_1 C2_1 C5_1 C6_1 146.3(13)
C4_1 C2_1 C5_1 C10_1 -26.3(15)
C4_1 C3_1 C11_1 C12_1 -52(3)
C4_1 C3_1 C11_1 C16_1 125(3)
C4_1 C3_1 C17_1 C18_1 18.4(13)
C4_1 C3_1 C17_1 C22_1 -161.6(13)
C5_1 C2_1 C3_1 C4_1 107.0(15)
C5_1 C2_1 C3_1 C11_1 -146.6(14)
C5_1 C2_1 C3_1 C17_1 -3.4(19)
C5_1 C2_1 C4_1 C3_1 -106.9(13)
C5_1 C6_1 C7_1 C8_1 0.00(9)
C6_1 C5_1 C10_1 C9_1 -0.01(19)
C6_1 C7_1 C8_1 C9_1 0.00(19)
C7_1 C8_1 C9_1 C10_1 0.0(2)
C8_1 C9_1 C10_1 C5_1 0.0(3)
C10_1 C5_1 C6_1 Cl1_1 -179.99(10)
C10_1 C5_1 C6_1 C7_1 0.00(8)
C11_1 C3_1 C4_1 C2_1 -116.2(14)
C11_1 C3_1 C17_1 C18_1 -124.1(12)
C11_1 C3_1 C17_1 C22_1 55.9(12)
C11_1 C12_1 C13_1 C14_1 -4(5)
C12_1 C11_1 C16_1 C15_1 3(5)
C12_1 C13_1 C14_1 C15_1 4(6)
C13_1 C14_1 C15_1 C16_1 -1(6)
C14_1 C15_1 C16_1 C11_1 -3(6)
C16_1 C11_1 C12_1 C13_1 0(5)
C17_1 C3_1 C4_1 C2_1 104.7(11)
C17_1 C3_1 C11_1 C12_1 91(2)
C17_1 C3_1 C11_1 C16_1 -93(3)
C17_1 C18_1 C19_1 C20_1 0.00(8)
C18_1 C17_1 C22_1 C21_1 0.00(19)
C18_1 C19_1 C20_1 C21_1 0.00(19)
C19_1 C20_1 C21_1 C22_1 0.0(3)
C20_1 C21_1 C22_1 C17_1 0.0(3)
C22_1 C17_1 C18_1 C19_1 0.00(8)
Cl1_5 C6_5 C7_5 C8_5 -179.99(10)
O1_5 C1_5 C2_5 C3_5 -154(3)
O1_5 C1_5 C2_5 C4_5 143(3)
O1_5 C1_5 C2_5 C5_5 -4(4)
O2_5 C1_5 C2_5 C3_5 26(4)
O2_5 C1_5 C2_5 C4_5 -37(4)
O2_5 C1_5 C2_5 C5_5 176(3)
C1_5 C2_5 C3_5 C4_5 -98.6(18)
C1_5 C2_5 C3_5 C11_5 16(2)
C1_5 C2_5 C3_5 C17_5 153.7(18)
C1_5 C2_5 C4_5 C3_5 112.6(16)
C1_5 C2_5 C5_5 C6_5 -61(2)
C1_5 C2_5 C5_5 C10_5 116.5(18)
C2_5 C3_5 C11_5 C12_5 -136.0(14)
C2_5 C3_5 C11_5 C16_5 44.0(14)
C2_5 C3_5 C17_5 C18_5 88.5(13)
C2_5 C3_5 C17_5 C22_5 -91.5(13)
C2_5 C5_5 C6_5 Cl1_5 -2.5(15)
C2_5 C5_5 C6_5 C7_5 177.5(15)
C2_5 C5_5 C10_5 C9_5 -177.5(14)
C3_5 C2_5 C5_5 C6_5 90.5(16)
C3_5 C2_5 C5_5 C10_5 -92.1(14)
C3_5 C11_5 C12_5 C13_5 -179.98(8)
C3_5 C11_5 C16_5 C15_5 179.97(15)
C3_5 C17_5 C18_5 C19_5 179.99(8)
C3_5 C17_5 C22_5 C21_5 -179.99(14)
C4_5 C2_5 C3_5 C11_5 114.3(15)
C4_5 C2_5 C3_5 C17_5 -107.7(14)
C4_5 C2_5 C5_5 C6_5 155.3(13)
C4_5 C2_5 C5_5 C10_5 -27.3(16)
C4_5 C3_5 C11_5 C12_5 -59.5(15)
C4_5 C3_5 C11_5 C16_5 120.5(15)
C4_5 C3_5 C17_5 C18_5 19.3(12)
C4_5 C3_5 C17_5 C22_5 -160.7(12)
C5_5 C2_5 C3_5 C4_5 111.1(15)
C5_5 C2_5 C3_5 C11_5 -134.6(13)
C5_5 C2_5 C3_5 C17_5 3.4(18)
C5_5 C2_5 C4_5 C3_5 -102.3(14)
C5_5 C6_5 C7_5 C8_5 0.01(15)
C6_5 C5_5 C10_5 C9_5 0.00(15)
C6_5 C7_5 C8_5 C9_5 0.0(2)
C7_5 C8_5 C9_5 C10_5 0.0(2)
C8_5 C9_5 C10_5 C5_5 0.0(2)
C10_5 C5_5 C6_5 Cl1_5 180.00(7)
C10_5 C5_5 C6_5 C7_5 -0.01(9)
C11_5 C3_5 C4_5 C2_5 -114.9(14)
C11_5 C3_5 C17_5 C18_5 -125.8(11)
C11_5 C3_5 C17_5 C22_5 54.2(11)
C11_5 C12_5 C13_5 C14_5 0.01(9)
C12_5 C11_5 C16_5 C15_5 -0.02(19)
C12_5 C13_5 C14_5 C15_5 0.0(2)
C13_5 C14_5 C15_5 C16_5 0.0(3)
C14_5 C15_5 C16_5 C11_5 0.0(3)
C16_5 C11_5 C12_5 C13_5 0.00(9)
C17_5 C3_5 C4_5 C2_5 107.5(10)
C17_5 C3_5 C11_5 C12_5 82.0(10)
C17_5 C3_5 C11_5 C16_5 -98.0(11)
C17_5 C18_5 C19_5 C20_5 0.00(8)
C18_5 C17_5 C22_5 C21_5 0.00(19)
C18_5 C19_5 C20_5 C21_5 0.00(19)
C19_5 C20_5 C21_5 C22_5 0.0(2)
C20_5 C21_5 C22_5 C17_5 0.0(3)
C22_5 C17_5 C18_5 C19_5 0.00(8)
Cl1_7 C6_7 C7_7 C8_7 179.99(9)
O1_7 C1_7 C2_7 C3_7 -167(3)
O1_7 C1_7 C2_7 C4_7 129(3)
O1_7 C1_7 C2_7 C5_7 -19(4)
O2_7 C1_7 C2_7 C3_7 25(4)
O2_7 C1_7 C2_7 C4_7 -40(4)
O2_7 C1_7 C2_7 C5_7 173(3)
C1_7 C2_7 C3_7 C4_7 -100.6(17)
C1_7 C2_7 C3_7 C11_7 11(2)
C1_7 C2_7 C3_7 C17_7 151.7(18)
C1_7 C2_7 C4_7 C3_7 111.4(15)
C1_7 C2_7 C5_7 C6_7 -71(2)
C1_7 C2_7 C5_7 C10_7 110.0(17)
C2_7 C3_7 C11_7 C12_7 -134(3)
C2_7 C3_7 C11_7 C16_7 46(3)
C2_7 C3_7 C17_7 C18_7 68.4(13)
C2_7 C3_7 C17_7 C22_7 -111.6(13)
C2_7 C5_7 C6_7 Cl1_7 0.6(12)
C2_7 C5_7 C6_7 C7_7 -179.4(12)
C2_7 C5_7 C10_7 C9_7 179.4(12)
C3_7 C2_7 C5_7 C6_7 78.8(15)
C3_7 C2_7 C5_7 C10_7 -100.6(13)
C3_7 C11_7 C12_7 C13_7 179(3)
C3_7 C11_7 C16_7 C15_7 178(3)
C3_7 C17_7 C18_7 C19_7 -179.99(8)
C3_7 C17_7 C22_7 C21_7 179.99(14)
C4_7 C2_7 C3_7 C11_7 111.4(15)
C4_7 C2_7 C3_7 C17_7 -107.7(14)
C4_7 C2_7 C5_7 C6_7 144.1(13)
C4_7 C2_7 C5_7 C10_7 -35.4(15)
C4_7 C3_7 C11_7 C12_7 -62(3)
C4_7 C3_7 C11_7 C16_7 118(3)
C4_7 C3_7 C17_7 C18_7 0.5(12)
C4_7 C3_7 C17_7 C22_7 -179.5(12)
C5_7 C2_7 C3_7 C4_7 111.4(15)
C5_7 C2_7 C3_7 C11_7 -137.3(14)
C5_7 C2_7 C3_7 C17_7 3.7(18)
C5_7 C2_7 C4_7 C3_7 -102.6(14)
C5_7 C6_7 C7_7 C8_7 -0.01(19)
C6_7 C5_7 C10_7 C9_7 0.0(3)
C6_7 C7_7 C8_7 C9_7 0.00(8)
C7_7 C8_7 C9_7 C10_7 0.00(8)
C8_7 C9_7 C10_7 C5_7 0.02(19)
C10_7 C5_7 C6_7 Cl1_7 -179.98(15)
C10_7 C5_7 C6_7 C7_7 0.0(3)
C11_7 C3_7 C4_7 C2_7 -111.1(14)
C11_7 C3_7 C17_7 C18_7 -146.7(11)
C11_7 C3_7 C17_7 C22_7 33.3(11)
C11_7 C12_7 C13_7 C14_7 4(5)
C12_7 C11_7 C16_7 C15_7 -2(5)
C12_7 C13_7 C14_7 C15_7 -4(5)
C13_7 C14_7 C15_7 C16_7 1(5)
C14_7 C15_7 C16_7 C11_7 1(5)
C16_7 C11_7 C12_7 C13_7 -1(5)
C17_7 C3_7 C4_7 C2_7 105.3(10)
C17_7 C3_7 C11_7 C12_7 84(3)
C17_7 C3_7 C11_7 C16_7 -96(3)
C17_7 C18_7 C19_7 C20_7 0.01(8)
C18_7 C17_7 C22_7 C21_7 -0.01(18)
C18_7 C19_7 C20_7 C21_7 -0.01(19)
C19_7 C20_7 C21_7 C22_7 0.0(3)
C20_7 C21_7 C22_7 C17_7 0.0(3)
C22_7 C17_7 C18_7 C19_7 0.00(8)
Cl1_8 C6_8 C7_8 C8_8 -180(3)
O1_8 C1_8 C2_8 C3_8 -146(3)
O1_8 C1_8 C2_8 C4_8 148(3)
O1_8 C1_8 C2_8 C5_8 6(4)
O2_8 C1_8 C2_8 C3_8 24(4)
O2_8 C1_8 C2_8 C4_8 -43(4)
O2_8 C1_8 C2_8 C5_8 175(3)
C1_8 C2_8 C3_8 C4_8 -104.2(19)
C1_8 C2_8 C3_8 C11_8 -1(3)
C1_8 C2_8 C3_8 C17_8 144(2)
C1_8 C2_8 C4_8 C3_8 111.0(18)
C1_8 C2_8 C5_8 C6_8 -72(3)
C1_8 C2_8 C5_8 C10_8 114(3)
C2_8 C3_8 C11_8 C12_8 -123(3)
C2_8 C3_8 C11_8 C16_8 55(4)
C2_8 C3_8 C17_8 C18_8 83.3(15)
C2_8 C3_8 C17_8 C22_8 -96.7(15)
C2_8 C5_8 C6_8 Cl1_8 8(4)
C2_8 C5_8 C6_8 C7_8 -177(3)
C2_8 C5_8 C10_8 C9_8 174(3)
C3_8 C2_8 C5_8 C6_8 81(3)
C3_8 C2_8 C5_8 C10_8 -93(3)
C3_8 C11_8 C12_8 C13_8 -179(3)
C3_8 C11_8 C16_8 C15_8 -175(3)
C3_8 C17_8 C18_8 C19_8 -179.99(8)
C3_8 C17_8 C22_8 C21_8 179.99(14)
C4_8 C2_8 C3_8 C11_8 102.7(17)
C4_8 C2_8 C3_8 C17_8 -111.6(16)
C4_8 C2_8 C5_8 C6_8 146(3)
C4_8 C2_8 C5_8 C10_8 -29(3)
C4_8 C3_8 C11_8 C12_8 -51(3)
C4_8 C3_8 C11_8 C16_8 126(3)
C4_8 C3_8 C17_8 C18_8 14.5(14)
C4_8 C3_8 C17_8 C22_8 -165.5(14)
C5_8 C2_8 C3_8 C4_8 104.5(16)
C5_8 C2_8 C3_8 C11_8 -152.8(15)
C5_8 C2_8 C3_8 C17_8 -7(2)
C5_8 C2_8 C4_8 C3_8 -107.3(15)
C5_8 C6_8 C7_8 C8_8 5(6)
C6_8 C5_8 C10_8 C9_8 0(5)
C6_8 C7_8 C8_8 C9_8 -5(6)
C7_8 C8_8 C9_8 C10_8 3(6)
C8_8 C9_8 C10_8 C5_8 0(5)
C10_8 C5_8 C6_8 Cl1_8 -177(3)
C10_8 C5_8 C6_8 C7_8 -2(5)
C11_8 C3_8 C4_8 C2_8 -118.4(14)
C11_8 C3_8 C17_8 C18_8 -125.7(13)
C11_8 C3_8 C17_8 C22_8 54.3(13)
C11_8 C12_8 C13_8 C14_8 -5(7)
C12_8 C11_8 C16_8 C15_8 3(6)
C12_8 C13_8 C14_8 C15_8 1(6)
C13_8 C14_8 C15_8 C16_8 4(6)
C14_8 C15_8 C16_8 C11_8 -6(6)
C16_8 C11_8 C12_8 C13_8 3(6)
C17_8 C3_8 C4_8 C2_8 103.6(11)
C17_8 C3_8 C11_8 C12_8 90(3)
C17_8 C3_8 C11_8 C16_8 -92(3)
C17_8 C18_8 C19_8 C20_8 0.01(8)
C18_8 C17_8 C22_8 C21_8 0.00(19)
C18_8 C19_8 C20_8 C21_8 -0.02(19)
C19_8 C20_8 C21_8 C22_8 0.0(3)
C20_8 C21_8 C22_8 C17_8 0.0(3)
C22_8 C17_8 C18_8 C19_8 0.00(8)
C25_9 O3_9 C26_9 C27_9 -147(4)
C26_9 O3_9 C25_9 C24_9 179(4)
C25_10 O3_10 C26_10 C27_10 157(4)
C26_10 O3_10 C25_10 C24_10 121(4)
